data_1572862
loop_
_publ_author_name
'Kumar, Rakesh'
'Chmielewski, Piotr J.'
'Lis, Tadeusz'
'Czarnecki, Miros&#x142;aw'
'St&#x119;pie&#x144;, Marcin'

_publ_section_title
;
 Pentacosacyclenes: cruciform molecular nanocarbons based on
 cyclooctatetraene.
;
_journal_issue 44
_journal_name_full 'Chemical science'
_journal_page_first 18640
_journal_page_last 18649
_journal_paper_doi 10.1039/d4sc05938g
_journal_volume 15
_journal_year 2024
_chemical_formula_moiety 'C144 H100 N4 O8, 14(C7 H8)'
_chemical_formula_sum 'C242 H212 N4 O8'
_chemical_formula_weight 3304.14
_space_group_crystal_system triclinic
_space_group_IT_number 2
_space_group_name_Hall '-P 1'
_space_group_name_H-M_alt 'P -1'
_atom_sites_solution_hydrogens mixed
_atom_sites_solution_primary direct
_audit_creation_date 2023-10-11
_audit_creation_method
;
Olex2 1.5
(compiled 2023.03.06 svn.rbb2c1857 for OlexSys, GUI svn.r6748)
;
_audit_update_record
;
2024-09-02 deposited with the CCDC.	2024-10-08 downloaded from the CCDC.
;
_cell_angle_alpha 69.30(2)
_cell_angle_beta 84.33(2)
_cell_angle_gamma 76.83(2)
_cell_formula_units_Z 2
_cell_length_a 16.846(2)
_cell_length_b 22.876(6)
_cell_length_c 25.515(4)
_cell_measurement_reflns_used 33935
_cell_measurement_temperature 100(2)
_cell_measurement_theta_max 45
_cell_measurement_theta_min 1.8
_cell_volume 8954(3)
_computing_cell_refinement 'CrysAlisPro 1.171.42.72a (Rigaku OD, 2022)'
_computing_data_collection 'CrysAlisPro 1.171.42.72a (Rigaku OD, 2022)'
_computing_data_reduction 'CrysAlisPro 1.171.42.72a (Rigaku OD, 2022)'
_computing_molecular_graphics 'Olex2 1.5 (Dolomanov et al., 2009)'
_computing_publication_material 'Olex2 1.5 (Dolomanov et al., 2009)'
_computing_structure_refinement 'SHELXL-2013 (Sheldrick, 2013)'
_computing_structure_solution 'SHELXS-97 (Sheldrick, 2008)'
_diffrn_ambient_temperature 100(2)
_diffrn_detector 'Hybrid Pixel Array Detector'
_diffrn_detector_area_resol_mean 10.0000
_diffrn_detector_type 'HyPix-Arc 150'
_diffrn_measured_fraction_theta_full 0.998
_diffrn_measured_fraction_theta_max 0.975
_diffrn_measurement_device 'four-circle diffractometer'
_diffrn_measurement_device_type 'XtaLAB Synergy R, DW system, HyPix-Arc 150'
_diffrn_radiation_monochromator mirror
_diffrn_radiation_probe x-ray
_diffrn_radiation_type 'Cu K\a'
_diffrn_radiation_wavelength 1.54184
_diffrn_reflns_av_unetI/netI 0.0374
_diffrn_reflns_Laue_measured_fraction_full 0.998
_diffrn_reflns_Laue_measured_fraction_max 0.975
_diffrn_reflns_limit_h_max 20
_diffrn_reflns_limit_h_min -20
_diffrn_reflns_limit_k_max 28
_diffrn_reflns_limit_k_min -28
_diffrn_reflns_limit_l_max 31
_diffrn_reflns_limit_l_min -31
_diffrn_reflns_number 55865
_diffrn_reflns_point_group_measured_fraction_full 0.998
_diffrn_reflns_point_group_measured_fraction_max 0.975
_diffrn_reflns_theta_full 67.000
_diffrn_reflns_theta_max 73.917
_diffrn_reflns_theta_min 1.851
_diffrn_source 'Rotating-anode X-ray tube'
_diffrn_source_type 'Rigaku (Cu) X-ray Source'
_exptl_absorpt_coefficient_mu 0.559
_exptl_absorpt_correction_T_max 1.00000
_exptl_absorpt_correction_T_min 0.55943
_exptl_absorpt_correction_type multi-scan
_exptl_absorpt_process_details
;
CrysAlisPro 1.171.42.72a (Rigaku Oxford Diffraction, 2022)
Empirical absorption correction using spherical harmonics,
implemented in SCALE3 ABSPACK scaling algorithm.
;
_exptl_crystal_colour 'dark violet'
_exptl_crystal_density_diffrn 1.225
_exptl_crystal_description plate
_exptl_crystal_F_000 3512
_exptl_crystal_size_max 0.34
_exptl_crystal_size_mid 0.18
_exptl_crystal_size_min 0.02
_refine_diff_density_max 0.765
_refine_diff_density_min -0.543
_refine_diff_density_rms 0.090
_refine_ls_extinction_method none
_refine_ls_goodness_of_fit_ref 1.246
_refine_ls_hydrogen_treatment constr
_refine_ls_matrix_type full
_refine_ls_number_parameters 1880
_refine_ls_number_reflns 55865
_refine_ls_number_restraints 25
_refine_ls_restrained_S_all 1.250
_refine_ls_R_factor_all 0.1709
_refine_ls_R_factor_gt 0.1195
_refine_ls_shift/su_max 0.004
_refine_ls_shift/su_mean 0.000
_refine_ls_structure_factor_coef Fsqd
_refine_ls_weighting_details
;
 w=1/[\s^2^(Fo^2^)+(0.2000P)^2^]
 where P=(Fo^2^+2Fc^2^)/3
;
_refine_ls_weighting_scheme calc
_refine_ls_wR_factor_gt 0.3290
_refine_ls_wR_factor_ref 0.3687
_reflns_Friedel_coverage 0.000
_reflns_number_gt 31752
_reflns_number_total 55865
_reflns_threshold_expression 'I > 2\s(I)'
_cod_data_source_file d4sc05938g3.cif
_cod_data_source_block rk245t
_cod_depositor_comments
;
The following automatic conversions were performed:

data item '_atom_sites_solution_primary' value 'direct methods' was
changed to 'direct'.

Automatic conversion script
Id: cif_fix_values 8170 2020-07-09 18:12:32Z antanas 

 Adding full bibliography for 1572861--1572863.cif.
;
_cod_database_code 1572862
_shelxl_version_number 2013-2
_shelx_space_group_comment
;
The symmetry employed for this shelxl refinement is uniquely defined
by the following loop, which should always be used as a source of
symmetry information in preference to the above space-group names.
They are only intended as comments.
;
_shelx_estimated_absorpt_t_max 0.989
_shelx_estimated_absorpt_t_min 0.833
_olex2_refinement_description
;
1. Twinned data refinement
 Scales: 0.61462
 0.38538
2. Restrained distances
 C1E-C7E
 1.5 with sigma of 0.01
 C1G-C7G = C1F-C7F
 1.5 with sigma of 0.01
 C1J-C7J
 1.5 with sigma of 0.01
 C1K-C7K
 1.5 with sigma of 0.01
 C7L-C2L
 2.5 with sigma of 0.02
 C1M-C7M
 1.5 with sigma of 0.02
 C6M-C7M = C2M-C7M
 2.45 with sigma of 0.02
 C7N-C1N = C7N1-C1N1
 1.5 with sigma of 0.01
 C1O-C7O = C1O1-C7O1
 1.5 with sigma of 0.01
 C2P-C7P
 2.5 with sigma of 0.02
 C1P-C7P = C1P1-C7P1
 1.54 with sigma of 0.01
 C1Q-C7Q = C1Q1-C7Q1
 1.5 with sigma of 0.01
 C2Q-C7Q = C6Q-C7Q = C2Q1-C7Q1 = C6Q1-C7Q1
 2.45 with sigma of 0.02
 C7S-C1S
 1.5 with sigma of 0.01
 C7S-C2S = C7S-C6S
 2.45 with sigma of 0.02
3. Uiso/Uaniso restraints and constraints
Uiso(C1M) = Uiso(C2M) = Uiso(C3M) = Uiso(C4M) = Uiso(C5M) = Uiso(C6M)
Uiso(C1O) = Uiso(C2O) = Uiso(C3O) = Uiso(C4O) = Uiso(C5O) = Uiso(C6O) =
Uiso(C7O) = Uiso(C1O1) = Uiso(C2O1) = Uiso(C3O1) = Uiso(C4O1) = Uiso(C5O1) =
Uiso(C6O1) = Uiso(C7O1)
Uiso(C1P) = Uiso(C2P) = Uiso(C3P) = Uiso(C4P) = Uiso(C5P) = Uiso(C6P) =
Uiso(C7P) = Uiso(C1P1) = Uiso(C2P1) = Uiso(C3P1) = Uiso(C4P1) = Uiso(C5P1) =
Uiso(C6P1) = Uiso(C7P1)
Uiso(C1Q) = Uiso(C2Q) = Uiso(C3Q) = Uiso(C4Q) = Uiso(C5Q) = Uiso(C6Q) =
Uiso(C7Q) = Uiso(C1Q1) = Uiso(C2Q1) = Uiso(C3Q1) = Uiso(C4Q1) = Uiso(C5Q1) =
Uiso(C6Q1) = Uiso(C7Q1)
Uiso(C1S) = Uiso(C2S) = Uiso(C3S) = Uiso(C4S) = Uiso(C5S) = Uiso(C6S) =
Uiso(C7S)
4. Others
 Fixed Sof: C1H(0.5) C2H(0.5) H2H(0.5) C3H(0.5) H3H(0.5) C4H(0.5) H4H(0.5)
 C5H(0.5) H5H(0.5) C6H(0.5) H6H(0.5) C7H(0.5) H7H1(0.5) H7H2(0.5) H7H3(0.5)
 C1H1(0.5) C2H1(0.5) H2H1(0.5) C3H1(0.5) H3H1(0.5) C4H1(0.5) H4H1(0.5)
 C5H1(0.5) H5H1(0.5) C6H1(0.5) H6H1(0.5) C7H1(0.5) H7H4(0.5) H7H5(0.5)
 H7H6(0.5) C1I(0.5) C2I(0.5) H2I(0.5) C3I(0.5) H3I(0.5) C4I(0.5) H4I(0.5)
 C5I(0.5) H5I(0.5) C6I(0.5) H6I(0.5) C7I(0.5) H7I1(0.5) H7I2(0.5) H7I3(0.5)
 C1I1(0.5) C2I1(0.5) H2I1(0.5) C3I1(0.5) H3I1(0.5) C4I1(0.5) H4I1(0.5)
 C5I1(0.5) H5I1(0.5) C6I1(0.5) H6I1(0.5) C7I1(0.5) H7I4(0.5) H7I5(0.5)
 H7I6(0.5) C1K(0.5) C2K(0.5) H2K(0.5) C3K(0.5) H3K(0.5) C4K(0.5) H4K(0.5)
 C5K(0.5) H5K(0.5) C6K(0.5) H6K(0.5) C7K(0.5) H7K1(0.5) H7K2(0.5) H7K3(0.5)
 C1K1(0.5) C2K1(0.5) H2K1(0.5) C3K1(0.5) H3K1(0.5) C4K1(0.5) H4K1(0.5)
 C5K1(0.5) H5K1(0.5) C6K1(0.5) H6K1(0.5) C7K1(0.5) H7K4(0.5) H7K5(0.5)
 H7K6(0.5) C1L(0.5) C2L(0.5) H2L(0.5) C3L(0.5) H3L(0.5) C4L(0.5) H4L(0.5)
 C5L(0.5) H5L(0.5) C6L(0.5) H6L(0.5) C7L(0.5) H7L1(0.5) H7L2(0.5) H7L3(0.5)
 C1L1(0.5) C2L1(0.5) H2L1(0.5) C3L1(0.5) H3L1(0.5) C4L1(0.5) H4L1(0.5)
 C5L1(0.5) H5L1(0.5) C6L1(0.5) H6L1(0.5) C7L1(0.5) H7L4(0.5) H7L5(0.5)
 H7L6(0.5) C1M(0.5) C2M(0.5) H2M(0.5) C3M(0.5) H3M(0.5) C4M(0.5) H4M(0.5)
 C5M(0.5) H5M(0.5) C6M(0.5) H6M(0.5) C7M(0.5) H7M1(0.5) H7M2(0.5) H7M3(0.5)
 C1M1(0.5) C2M1(0.5) H2M1(0.5) C3M1(0.5) H3M1(0.5) C4M1(0.5) H4M1(0.5)
 C5M1(0.5) H5M1(0.5) C6M1(0.5) H6M1(0.5) C7M1(0.5) H7M4(0.5) H7M5(0.5)
 H7M6(0.5) C1N(0.5) C2N(0.5) H2N(0.5) C3N(0.5) H3N(0.5) C4N(0.5) H4N(0.5)
 C5N(0.5) H5N(0.5) C6N(0.5) H6N(0.5) C7N(0.5) H7N1(0.5) H7N2(0.5) H7N3(0.5)
 C1N1(0.5) C2N1(0.5) H2N1(0.5) C3N1(0.5) H3N1(0.5) C4N1(0.5) H4N1(0.5)
 C5N1(0.5) H5N1(0.5) C6N1(0.5) H6N1(0.5) C7N1(0.5) H7N4(0.5) H7N5(0.5)
 H7N6(0.5) C1O(0.5) C2O(0.5) H2O(0.5) C3O(0.5) H3O(0.5) C4O(0.5) H4O(0.5)
 C5O(0.5) H5O(0.5) C6O(0.5) H6O(0.5) C7O(0.5) H7O1(0.5) H7O2(0.5) H7O3(0.5)
 C1O1(0.5) C2O1(0.5) H2O1(0.5) C3O1(0.5) H3O1(0.5) C4O1(0.5) H4O1(0.5)
 C5O1(0.5) H5O1(0.5) C6O1(0.5) H6O1(0.5) C7O1(0.5) H7O4(0.5) H7O5(0.5)
 H7O6(0.5) C1P(0.5) C2P(0.5) H2P(0.5) C3P(0.5) H3P(0.5) C4P(0.5) H4P(0.5)
 C5P(0.5) H5P(0.5) C6P(0.5) H6P(0.5) C7P(0.5) H7P1(0.5) H7P2(0.5) H7P3(0.5)
 C1P1(0.5) C2P1(0.5) H2P1(0.5) C3P1(0.5) H3P1(0.5) C4P1(0.5) H4P1(0.5)
 C5P1(0.5) H5P1(0.5) C6P1(0.5) H6P1(0.5) C7P1(0.5) H7P4(0.5) H7P5(0.5)
 H7P6(0.5) C1Q(0.5) C2Q(0.5) H2Q(0.5) C3Q(0.5) H3Q(0.5) C4Q(0.5) H4Q(0.5)
 C5Q(0.5) H5Q(0.5) C6Q(0.5) H6Q(0.5) C7Q(0.5) H7Q1(0.5) H7Q2(0.5) H7Q3(0.5)
 C1Q1(0.5) C2Q1(0.5) H2Q1(0.5) C3Q1(0.5) H3Q1(0.5) C4Q1(0.5) H4Q1(0.5)
 C5Q1(0.5) H5Q1(0.5) C6Q1(0.5) H6Q1(0.5) C7Q1(0.5) H7Q4(0.5) H7Q5(0.5)
 H7Q6(0.5) C1R(0.5) C2R(0.5) H2R(0.5) C3R(0.5) H3R(0.5) C4R(0.5) H4R(0.5)
 C5R(0.5) H5R(0.5) C6R(0.5) H6R(0.5) C7R(0.5) H7R1(0.5) H7R2(0.5) H7R3(0.5)
 C1S(0.5) C2S(0.5) H2S(0.5) C3S(0.5) H3S(0.5) C4S(0.5) H4S(0.5) C5S(0.5)
 H5S(0.5) C6S(0.5) H6S(0.5) C7S(0.5) H7S1(0.5) H7S2(0.5) H7S3(0.5)
5.a Riding coordinates:
 C7E(H7E1,H7E2,H7E3), C7F(H7F1,H7F2,H7F3), C7G(H7G1,H7G2,H7G3), C7H(H7H1,H7H2,
 H7H3), C7H1(H7H4,H7H5,H7H6), C7I(H7I1,H7I2,H7I3), C7I1(H7I4,H7I5,H7I6),
 C7J(H7J1,H7J2,H7J3), C7K(H7K1,H7K2,H7K3), C7K1(H7K4,H7K5,H7K6), C7L(H7L1,H7L2,
 H7L3), C7L1(H7L4,H7L5,H7L6), C7M(H7M1,H7M2,H7M3), C7M1(H7M4,H7M5,H7M6),
 C7N(H7N1,H7N2,H7N3), C7N1(H7N4,H7N5,H7N6), C7O(H7O1,H7O2,H7O3), C7O1(H7O4,H7O5,
 H7O6), C7P(H7P1,H7P2,H7P3), C7P1(H7P4,H7P5,H7P6), C7Q(H7Q1,H7Q2,H7Q3),
 C7Q1(H7Q4,H7Q5,H7Q6), C7R(H7R1,H7R2,H7R3), C7S(H7S1,H7S2,H7S3)
5.b Ternary CH refined with riding coordinates:
 C31A(H31A), C34A(H34A), C31B(H31B), C34B(H34B), C31C(H31C), C34C(H34C),
 C31D(H31D), C34D(H34D)
5.c Me refined with riding coordinates:
 C32A(H32A,H32B,H32C), C33A(H33A,H33B,H33C), C35A(H35A,H35B,H35C), C36A(H36A,
 H36B,H36C), C32B(H32D,H32E,H32F), C33B(H33D,H33E,H33F), C35B(H35D,H35E,H35F),
 C36B(H36D,H36E,H36F), C32C(H32G,H32H,H32I), C33C(H33G,H33H,H33I), C35C(H35G,
 H35H,H35I), C36C(H36G,H36H,H36I), C32D(H32J,H32K,H32L), C33D(H33J,H33K,H33L),
 C35D(H35J,H35K,H35L), C36D(H36J,H36K,H36L)
5.d Aromatic/amide H refined with riding coordinates:
 C5A(H5A), C6A(H6A), C9A(H9A), C10A(H10A), C14A(H14A), C15A(H15A), C18A(H18A),
 C19A(H19A), C27A(H27A), C28A(H28A), C29A(H29A), C5B(H5B), C6B(H6B), C9B(H9B),
 C10B(H10B), C14B(H14B), C15B(H15B), C18B(H18B), C19B(H19B), C27B(H27B),
 C28B(H28B), C29B(H29B), C5C(H5C), C6C(H6C), C9C(H9C), C10C(H10C), C14C(H14C),
 C15C(H15C), C18C(H18C), C19C(H19C), C27C(H27C), C28C(H28C), C29C(H29C),
 C5D(H5D), C6D(H6D), C9D(H9D), C10D(H10D), C14D(H14D), C15D(H15D), C18D(H18D),
 C19D(H19D), C27D(H27D), C28D(H28D), C29D(H29D), C2E(H2E), C3E(H3E), C4E(H4E),
 C5E(H5E), C6E(H6E), C2F(H2F), C3F(H3F), C4F(H4F), C5F(H5F), C6F(H6F), C2G(H2G),
  C3G(H3G), C4G(H4G), C5G(H5G), C6G(H6G), C2H(H2H), C3H(H3H), C4H(H4H),
 C5H(H5H), C6H(H6H), C2H1(H2H1), C3H1(H3H1), C4H1(H4H1), C5H1(H5H1), C6H1(H6H1),
  C2I(H2I), C3I(H3I), C4I(H4I), C5I(H5I), C6I(H6I), C2I1(H2I1), C3I1(H3I1),
 C4I1(H4I1), C5I1(H5I1), C6I1(H6I1), C2J(H2J), C3J(H3J), C4J(H4J), C5J(H5J),
 C6J(H6J), C2K(H2K), C3K(H3K), C4K(H4K), C5K(H5K), C6K(H6K), C2K1(H2K1),
 C3K1(H3K1), C4K1(H4K1), C5K1(H5K1), C6K1(H6K1), C2L(H2L), C3L(H3L), C4L(H4L),
 C5L(H5L), C6L(H6L), C2L1(H2L1), C3L1(H3L1), C4L1(H4L1), C5L1(H5L1), C6L1(H6L1),
  C2M(H2M), C3M(H3M), C4M(H4M), C5M(H5M), C6M(H6M), C2M1(H2M1), C3M1(H3M1),
 C4M1(H4M1), C5M1(H5M1), C6M1(H6M1), C2N(H2N), C3N(H3N), C4N(H4N), C5N(H5N),
 C6N(H6N), C2N1(H2N1), C3N1(H3N1), C4N1(H4N1), C5N1(H5N1), C6N1(H6N1), C2O(H2O),
  C3O(H3O), C4O(H4O), C5O(H5O), C6O(H6O), C2O1(H2O1), C3O1(H3O1), C4O1(H4O1),
 C5O1(H5O1), C6O1(H6O1), C2P(H2P), C3P(H3P), C4P(H4P), C5P(H5P), C6P(H6P),
 C2P1(H2P1), C3P1(H3P1), C4P1(H4P1), C5P1(H5P1), C6P1(H6P1), C2Q(H2Q), C3Q(H3Q),
  C4Q(H4Q), C5Q(H5Q), C6Q(H6Q), C2Q1(H2Q1), C3Q1(H3Q1), C4Q1(H4Q1), C5Q1(H5Q1),
 C6Q1(H6Q1), C2R(H2R), C3R(H3R), C4R(H4R), C5R(H5R), C6R(H6R), C2S(H2S),
 C3S(H3S), C4S(H4S), C5S(H5S), C6S(H6S)
5.e Fitted hexagon refined as free rotating group:
 C1E(C2E,C3E,C4E,C5E,C6E), C1F(C2F,C3F,C4F,C5F,C6F), C1G(C2G,C3G,C4G,C5G,C6G),
 C1H(C2H,C3H,C4H,C5H,C6H), C1H1(C2H1,C3H1,C4H1,C5H1,C6H1), C1I(C2I,C3I,C4I,C5I,
 C6I), C1I1(C2I1,C3I1,C4I1,C5I1,C6I1), C1J(C2J,C3J,C4J,C5J,C6J), C1K(C2K,C3K,
 C4K,C5K,C6K), C1K1(C2K1,C3K1,C4K1,C5K1,C6K1), C1L(C2L,C3L,C4L,C5L,C6L),
 C1L1(C2L1,C3L1,C4L1,C5L1,C6L1), C1M(C2M,C3M,C4M,C5M,C6M), C1M1(C2M1,C3M1,C4M1,
 C5M1,C6M1), C1N(C2N,C3N,C4N,C5N,C6N), C1N1(C2N1,C3N1,C4N1,C5N1,C6N1), C1O(C2O,
 C3O,C4O,C5O,C6O), C1O1(C2O1,C3O1,C4O1,C5O1,C6O1), C1P(C2P,C3P,C4P,C5P,C6P),
 C1P1(C2P1,C3P1,C4P1,C5P1,C6P1), C1Q(C2Q,C3Q,C4Q,C5Q,C6Q), C1Q1(C2Q1,C3Q1,C4Q1,
 C5Q1,C6Q1), C1R(C2R,C3R,C4R,C5R,C6R), C1S(C2S,C3S,C4S,C5S,C6S)
;
_olex2_submission_special_instructions 'No special instructions were received'
_oxdiff_exptl_absorpt_empirical_details
;
Empirical correction (ABSPACK) includes:
- Absorption correction using spherical harmonics
- Frame scaling
;
_oxdiff_exptl_absorpt_empirical_full_max 1.861
_oxdiff_exptl_absorpt_empirical_full_min 0.635

loop_
_space_group_symop_operation_xyz
'x, y, z'
'-x, -y, -z'

loop_
_atom_site_label
_atom_site_type_symbol
_atom_site_fract_x
_atom_site_fract_y
_atom_site_fract_z
_atom_site_U_iso_or_equiv
_atom_site_adp_type
_atom_site_occupancy
_atom_site_site_symmetry_order
_atom_site_calc_flag
_atom_site_refinement_flags_posn
_atom_site_refinement_flags_adp
_atom_site_refinement_flags_occupancy
_atom_site_disorder_assembly
_atom_site_disorder_group
C1A C 0.1475(3) 0.5204(2) 0.77334(19) 0.0502(11) Uani 1 1 d . . . . .
C2A C 0.1949(3) 0.5655(2) 0.75346(19) 0.0497(11) Uani 1 1 d . . . . .
C3A C 0.0776(3) 0.5463(3) 0.8057(2) 0.0599(13) Uani 1 1 d . . . . .
C4A C 0.1580(3) 0.6214(2) 0.77072(19) 0.0509(11) Uani 1 1 d . . . . .
C5A C 0.0102(3) 0.5240(3) 0.8361(2) 0.0646(14) Uani 1 1 d . . . . .
H5A H 0.0017 0.4828 0.8404 0.078 Uiso 1 1 calc R U . . .
C6A C -0.0446(3) 0.5643(3) 0.8600(2) 0.0637(14) Uani 1 1 d . . . . .
H6A H -0.0905 0.5494 0.8805 0.076 Uiso 1 1 calc R U . . .
C7A C -0.0354(3) 0.6243(3) 0.8554(2) 0.0600(13) Uani 1 1 d . . . . .
C8A C 0.0507(3) 0.7079(2) 0.8150(2) 0.0538(12) Uani 1 1 d . . . . .
C9A C 0.1231(3) 0.7227(2) 0.7853(2) 0.0559(12) Uani 1 1 d . . . . .
H9A H 0.1359 0.7628 0.7799 0.067 Uiso 1 1 calc R U . . .
C10A C 0.1770(3) 0.6790(2) 0.7635(2) 0.0544(12) Uani 1 1 d . . . . .
H10A H 0.2257 0.6895 0.7440 0.065 Uiso 1 1 calc R U . . .
C11A C 0.0867(3) 0.6073(2) 0.8018(2) 0.0511(11) Uani 1 1 d . . . . .
C12A C 0.0342(3) 0.6471(2) 0.8244(2) 0.0547(12) Uani 1 1 d . . . . .
C13A C -0.0930(3) 0.6690(2) 0.8778(2) 0.0605(13) Uani 1 1 d . . . . .
C14A C -0.1621(3) 0.6528(3) 0.9091(3) 0.0729(16) Uani 1 1 d . . . . .
H14A H -0.1721 0.6112 0.9173 0.087 Uiso 1 1 calc R U . . .
C15A C -0.2171(3) 0.6965(3) 0.9287(3) 0.0741(17) Uani 1 1 d . . . . .
H15A H -0.2623 0.6832 0.9515 0.089 Uiso 1 1 calc R U . . .
C16A C -0.2077(3) 0.7573(3) 0.9163(2) 0.0627(14) Uani 1 1 d . . . . .
C17A C -0.1267(3) 0.8394(2) 0.8709(2) 0.0550(12) Uani 1 1 d . . . . .
C18A C -0.0586(3) 0.8573(2) 0.8428(2) 0.0596(13) Uani 1 1 d . . . . .
H18A H -0.0522 0.9000 0.8340 0.072 Uiso 1 1 calc R U . . .
C19A C 0.0023(3) 0.8139(2) 0.8265(2) 0.0574(12) Uani 1 1 d . . . . .
H19A H 0.0510 0.8265 0.8089 0.069 Uiso 1 1 calc R U . . .
C20A C -0.0081(3) 0.7527(2) 0.8357(2) 0.0544(12) Uani 1 1 d . . . . .
C21A C -0.0797(3) 0.7323(3) 0.8662(2) 0.0579(13) Uani 1 1 d . . . . .
C22A C -0.1379(3) 0.7762(2) 0.8847(2) 0.0587(13) Uani 1 1 d . . . . .
C23A C -0.2702(3) 0.8033(3) 0.9333(2) 0.0640(14) Uani 1 1 d . . . . .
C24A C -0.1939(3) 0.8883(3) 0.8831(2) 0.0584(12) Uani 1 1 d . . . . .
O1A O -0.3286(2) 0.78876(18) 0.96360(17) 0.0724(11) Uani 1 1 d . . . . .
O2A O -0.1906(2) 0.94359(18) 0.86893(16) 0.0693(10) Uani 1 1 d . . . . .
N1A N -0.2609(2) 0.8661(2) 0.91395(17) 0.0575(10) Uani 1 1 d . . . . .
C25A C -0.3294(3) 0.9152(3) 0.9218(2) 0.0621(13) Uani 1 1 d . . . . .
C26A C -0.3940(3) 0.9365(3) 0.8853(2) 0.0673(14) Uani 1 1 d . . . . .
C27A C -0.4568(3) 0.9854(3) 0.8918(3) 0.0728(16) Uani 1 1 d . . . . .
H27A H -0.5020 1.0015 0.8676 0.087 Uiso 1 1 calc R U . . .
C28A C -0.4533(4) 1.0101(3) 0.9326(3) 0.0828(19) Uani 1 1 d . . . . .
H28A H -0.4965 1.0433 0.9364 0.099 Uiso 1 1 calc R U . . .
C29A C -0.3893(4) 0.9885(3) 0.9683(3) 0.0816(18) Uani 1 1 d . . . . .
H29A H -0.3889 1.0069 0.9962 0.098 Uiso 1 1 calc R U . . .
C30A C -0.3246(3) 0.9397(3) 0.9642(3) 0.0726(16) Uani 1 1 d . . . . .
C31A C -0.3979(3) 0.9098(3) 0.8387(2) 0.0723(15) Uani 1 1 d . . . . .
H31A H -0.3495 0.8740 0.8421 0.087 Uiso 1 1 calc R U . . .
C32A C -0.4717(4) 0.8841(6) 0.8427(4) 0.145(4) Uani 1 1 d . . . . .
H32A H -0.4788 0.8558 0.8812 0.218 Uiso 1 1 calc R U . . .
H32B H -0.4662 0.8601 0.8170 0.218 Uiso 1 1 calc R U . . .
H32C H -0.5193 0.9195 0.8326 0.218 Uiso 1 1 calc R U . . .
C33A C -0.3943(10) 0.9599(5) 0.7805(4) 0.225(8) Uani 1 1 d . . . . .
H33A H -0.3449 0.9770 0.7768 0.338 Uiso 1 1 calc R U . . .
H33B H -0.4424 0.9947 0.7756 0.338 Uiso 1 1 calc R U . . .
H33C H -0.3932 0.9403 0.7519 0.338 Uiso 1 1 calc R U . . .
C34A C -0.2539(4) 0.9164(4) 1.0029(3) 0.092(2) Uani 1 1 d . . . . .
H34A H -0.2151 0.8806 0.9943 0.111 Uiso 1 1 calc R U . . .
C35A C -0.2098(5) 0.9723(5) 0.9925(4) 0.123(3) Uani 1 1 d . . . . .
H35A H -0.1626 0.9576 1.0169 0.184 Uiso 1 1 calc R U . . .
H35B H -0.2476 1.0075 1.0008 0.184 Uiso 1 1 calc R U . . .
H35C H -0.1915 0.9870 0.9532 0.184 Uiso 1 1 calc R U . . .
C36A C -0.2798(4) 0.8933(5) 1.0642(3) 0.115(3) Uani 1 1 d . . . . .
H36A H -0.2314 0.8766 1.0876 0.172 Uiso 1 1 calc R U . . .
H36B H -0.3101 0.8593 1.0710 0.172 Uiso 1 1 calc R U . . .
H36C H -0.3147 0.9289 1.0736 0.172 Uiso 1 1 calc R U . . .
C1B C 0.2672(3) 0.5648(2) 0.71620(19) 0.0494(11) Uani 1 1 d . . . . .
C2B C 0.3397(2) 0.5174(2) 0.72469(19) 0.0489(11) Uani 1 1 d . . . . .
C3B C 0.2776(3) 0.6178(2) 0.66510(19) 0.0494(11) Uani 1 1 d . . . . .
C4B C 0.3959(3) 0.5410(2) 0.67807(19) 0.0503(11) Uani 1 1 d . . . . .
C5B C 0.2301(3) 0.6771(2) 0.6351(2) 0.0550(12) Uani 1 1 d . . . . .
H5B H 0.1761 0.6905 0.6473 0.066 Uiso 1 1 calc R U . . .
C6B C 0.2639(3) 0.7161(2) 0.5866(2) 0.0535(11) Uani 1 1 d . . . . .
H6B H 0.2312 0.7562 0.5664 0.064 Uiso 1 1 calc R U . . .
C7B C 0.3418(3) 0.6999(2) 0.56627(19) 0.0490(10) Uani 1 1 d . . . . .
C8B C 0.4715(3) 0.6145(2) 0.57944(19) 0.0516(11) Uani 1 1 d . . . . .
C9B C 0.5103(3) 0.5538(2) 0.61278(19) 0.0535(12) Uani 1 1 d . . . . .
H9B H 0.5640 0.5368 0.6025 0.064 Uiso 1 1 calc R U . . .
C10B C 0.4731(3) 0.5164(2) 0.66146(19) 0.0523(11) Uani 1 1 d . . . . .
H10B H 0.5009 0.4747 0.6825 0.063 Uiso 1 1 calc R U . . .
C11B C 0.3562(3) 0.6008(2) 0.64407(19) 0.0508(11) Uani 1 1 d . . . . .
C12B C 0.3899(3) 0.6389(2) 0.5956(2) 0.0522(11) Uani 1 1 d . . . . .
C13B C 0.3786(3) 0.7410(2) 0.51674(19) 0.0478(10) Uani 1 1 d . . . . .
C14B C 0.3389(3) 0.8026(2) 0.48680(19) 0.0532(11) Uani 1 1 d . . . . .
H14B H 0.2848 0.8179 0.4976 0.064 Uiso 1 1 calc R U . . .
C15B C 0.3758(3) 0.8424(2) 0.44159(19) 0.0537(12) Uani 1 1 d . . . . .
H15B H 0.3473 0.8846 0.4224 0.064 Uiso 1 1 calc R U . . .
C16B C 0.4542(3) 0.8209(2) 0.42419(19) 0.0533(11) Uani 1 1 d . . . . .
C17B C 0.5747(3) 0.7366(2) 0.43338(19) 0.0530(11) Uani 1 1 d . . . . .
C18B C 0.6180(3) 0.6759(2) 0.4619(2) 0.0615(13) Uani 1 1 d . . . . .
H18B H 0.6713 0.6614 0.4492 0.074 Uiso 1 1 calc R U . . .
C19B C 0.5837(3) 0.6359(2) 0.5091(2) 0.0571(12) Uani 1 1 d . . . . .
H19B H 0.6143 0.5945 0.5282 0.068 Uiso 1 1 calc R U . . .
C20B C 0.5061(2) 0.6553(2) 0.52880(19) 0.0489(11) Uani 1 1 d . . . . .
C21B C 0.4603(3) 0.7172(2) 0.49971(19) 0.0506(11) Uani 1 1 d . . . . .
C22B C 0.4975(3) 0.7586(2) 0.45242(19) 0.0501(11) Uani 1 1 d . . . . .
C23B C 0.4922(3) 0.8651(2) 0.3767(2) 0.0577(12) Uani 1 1 d . . . . .
C24B C 0.6127(3) 0.7769(2) 0.3828(2) 0.0581(12) Uani 1 1 d . . . . .
O1B O 0.4617(2) 0.92182(16) 0.35505(14) 0.0647(9) Uani 1 1 d . . . . .
O2B O 0.6802(2) 0.75896(18) 0.36516(15) 0.0701(10) Uani 1 1 d . . . . .
N1B N 0.5677(2) 0.83842(19) 0.35689(16) 0.0569(10) Uani 1 1 d . . . . .
C25B C 0.6091(3) 0.8820(2) 0.3121(2) 0.0598(13) Uani 1 1 d . . . . .
C26B C 0.6509(3) 0.9192(3) 0.3263(2) 0.0696(15) Uani 1 1 d . . . . .
C27B C 0.6913(3) 0.9603(3) 0.2830(3) 0.0766(17) Uani 1 1 d . . . . .
H27B H 0.7198 0.9874 0.2911 0.092 Uiso 1 1 calc R U . . .
C28B C 0.6897(3) 0.9611(3) 0.2286(3) 0.0795(19) Uani 1 1 d . . . . .
H28B H 0.7185 0.9880 0.1997 0.095 Uiso 1 1 calc R U . . .
C29B C 0.6463(3) 0.9229(3) 0.2156(2) 0.079(2) Uani 1 1 d . . . . .
H29B H 0.6443 0.9255 0.1777 0.095 Uiso 1 1 calc R U . . .
C30B C 0.6061(3) 0.8814(3) 0.2570(2) 0.0644(15) Uani 1 1 d . . . . .
C31B C 0.6533(4) 0.9206(3) 0.3848(3) 0.0814(17) Uani 1 1 d . . . . .
H31B H 0.6221 0.8888 0.4101 0.098 Uiso 1 1 calc R U . . .
C32B C 0.7423(4) 0.9000(4) 0.4055(4) 0.109(3) Uani 1 1 d . . . . .
H32D H 0.7666 0.8578 0.4031 0.163 Uiso 1 1 calc R U . . .
H32E H 0.7424 0.8981 0.4445 0.163 Uiso 1 1 calc R U . . .
H32F H 0.7741 0.9311 0.3820 0.163 Uiso 1 1 calc R U . . .
C33B C 0.6109(5) 0.9869(4) 0.3872(4) 0.120(3) Uani 1 1 d . . . . .
H33D H 0.6130 0.9869 0.4254 0.180 Uiso 1 1 calc R U . . .
H33E H 0.5539 0.9964 0.3763 0.180 Uiso 1 1 calc R U . . .
H33F H 0.6389 1.0194 0.3614 0.180 Uiso 1 1 calc R U . . .
C34B C 0.5591(3) 0.8403(3) 0.2449(2) 0.0652(14) Uani 1 1 d . . . . .
H34B H 0.5721 0.7972 0.2745 0.078 Uiso 1 1 calc R U . . .
C35B C 0.5809(4) 0.8311(3) 0.1885(2) 0.090(2) Uani 1 1 d . . . . .
H35D H 0.5486 0.8028 0.1837 0.134 Uiso 1 1 calc R U . . .
H35E H 0.6390 0.8120 0.1873 0.134 Uiso 1 1 calc R U . . .
H35F H 0.5690 0.8725 0.1583 0.134 Uiso 1 1 calc R U . . .
C36B C 0.4642(3) 0.8640(3) 0.2457(3) 0.0772(17) Uani 1 1 d . . . . .
H36D H 0.4381 0.8345 0.2368 0.116 Uiso 1 1 calc R U . . .
H36E H 0.4493 0.9068 0.2178 0.116 Uiso 1 1 calc R U . . .
H36F H 0.4459 0.8654 0.2830 0.116 Uiso 1 1 calc R U . . .
C1C C 0.3565(2) 0.4586(2) 0.77105(19) 0.0499(11) Uani 1 1 d . . . . .
C2C C 0.3072(3) 0.4140(2) 0.79172(19) 0.0478(10) Uani 1 1 d . . . . .
C3C C 0.4338(3) 0.4327(2) 0.80254(19) 0.0482(10) Uani 1 1 d . . . . .
C4C C 0.3505(3) 0.3584(2) 0.83712(19) 0.0480(11) Uani 1 1 d . . . . .
C5C C 0.5054(3) 0.4531(2) 0.80309(19) 0.0541(12) Uani 1 1 d . . . . .
H5C H 0.5130 0.4936 0.7781 0.065 Uiso 1 1 calc R U . . .
C6C C 0.5667(3) 0.4125(2) 0.8415(2) 0.0560(12) Uani 1 1 d . . . . .
H6C H 0.6153 0.4269 0.8415 0.067 Uiso 1 1 calc R U . . .
C7C C 0.5593(3) 0.3525(2) 0.87937(19) 0.0499(11) Uani 1 1 d . . . . .
C8C C 0.4696(3) 0.2719(2) 0.91487(18) 0.0493(11) Uani 1 1 d . . . . .
C9C C 0.3931(3) 0.2592(2) 0.91081(18) 0.0476(10) Uani 1 1 d . . . . .
H9C H 0.3813 0.2196 0.9349 0.057 Uiso 1 1 calc R U . . .
C10C C 0.3333(3) 0.3017(2) 0.87320(19) 0.0503(11) Uani 1 1 d . . . . .
H10C H 0.2818 0.2914 0.8727 0.060 Uiso 1 1 calc R U . . .
C11C C 0.4263(3) 0.3722(2) 0.84169(18) 0.0478(10) Uani 1 1 d . . . . .
C12C C 0.4860(2) 0.3313(2) 0.87915(18) 0.0476(10) Uani 1 1 d . . . . .
C13C C 0.6194(3) 0.3109(2) 0.92197(19) 0.0517(11) Uani 1 1 d . . . . .
C14C C 0.6898(3) 0.3282(3) 0.9299(2) 0.0611(13) Uani 1 1 d . . . . .
H14C H 0.7012 0.3680 0.9060 0.073 Uiso 1 1 calc R U . . .
C15C C 0.7437(3) 0.2893(3) 0.9717(2) 0.0662(14) Uani 1 1 d . . . . .
H15C H 0.7911 0.3029 0.9761 0.079 Uiso 1 1 calc R U . . .
C16C C 0.7299(3) 0.2313(2) 1.0069(2) 0.0581(12) Uani 1 1 d . . . . .
C17C C 0.6498(3) 0.1488(2) 1.03336(19) 0.0517(11) Uani 1 1 d . . . . .
C18C C 0.5821(3) 0.1278(2) 1.02689(19) 0.0548(11) Uani 1 1 d . . . . .
H18C H 0.5755 0.0860 1.0494 0.066 Uiso 1 1 calc R U . . .
C19C C 0.5232(3) 0.1670(2) 0.98776(19) 0.0511(11) Uani 1 1 d . . . . .
H19C H 0.4765 0.1520 0.9843 0.061 Uiso 1 1 calc R U . . .
C20C C 0.5322(3) 0.2279(2) 0.95369(18) 0.0489(10) Uani 1 1 d . . . . .
C21C C 0.6039(3) 0.2504(2) 0.95744(19) 0.0496(11) Uani 1 1 d . . . . .
C22C C 0.6611(3) 0.2097(2) 0.99930(18) 0.0522(11) Uani 1 1 d . . . . .
C23C C 0.7829(3) 0.1942(3) 1.0557(2) 0.0666(14) Uani 1 1 d . . . . .
C24C C 0.7062(3) 0.1073(3) 1.0781(2) 0.0563(12) Uani 1 1 d . . . . .
O1C O 0.8390(2) 0.2133(2) 1.06694(17) 0.0775(11) Uani 1 1 d . . . . .
O2C O 0.7015(2) 0.05318(18) 1.10606(15) 0.0719(10) Uani 1 1 d . . . . .
N1C N 0.7665(2) 0.1341(2) 1.08908(17) 0.0593(10) Uani 1 1 d . . . . .
C25C C 0.8107(3) 0.1020(2) 1.1409(2) 0.0586(12) Uani 1 1 d . . . . .
C26C C 0.8815(3) 0.0555(3) 1.1436(2) 0.0644(13) Uani 1 1 d . . . . .
C27C C 0.9216(3) 0.0273(3) 1.1945(3) 0.0700(15) Uani 1 1 d . . . . .
H27C H 0.9706 -0.0039 1.1975 0.084 Uiso 1 1 calc R U . . .
C28C C 0.8913(3) 0.0441(3) 1.2405(2) 0.0630(13) Uani 1 1 d . . . . .
H28C H 0.9203 0.0250 1.2745 0.076 Uiso 1 1 calc R U . . .
C29C C 0.8198(3) 0.0881(3) 1.2377(2) 0.0601(12) Uani 1 1 d . . . . .
H29C H 0.7990 0.0983 1.2701 0.072 Uiso 1 1 calc R U . . .
C30C C 0.7775(3) 0.1181(2) 1.1877(2) 0.0547(12) Uani 1 1 d . . . . .
C31C C 0.9136(3) 0.0343(3) 1.0944(3) 0.0845(19) Uani 1 1 d . . . . .
H31C H 0.8752 0.0573 1.0626 0.101 Uiso 1 1 calc R U . . .
C32C C 0.9202(6) -0.0390(4) 1.1108(4) 0.139(3) Uani 1 1 d . . . . .
H32G H 0.9393 -0.0520 1.0782 0.209 Uiso 1 1 calc R U . . .
H32H H 0.8665 -0.0493 1.1232 0.209 Uiso 1 1 calc R U . . .
H32I H 0.9589 -0.0619 1.1413 0.209 Uiso 1 1 calc R U . . .
C33C C 0.9973(4) 0.0482(5) 1.0756(4) 0.132(4) Uani 1 1 d . . . . .
H33G H 1.0163 0.0341 1.0436 0.198 Uiso 1 1 calc R U . . .
H33H H 1.0354 0.0253 1.1064 0.198 Uiso 1 1 calc R U . . .
H33I H 0.9946 0.0942 1.0645 0.198 Uiso 1 1 calc R U . . .
C34C C 0.6959(3) 0.1658(3) 1.1865(2) 0.0648(14) Uani 1 1 d . . . . .
H34C H 0.6709 0.1776 1.1493 0.078 Uiso 1 1 calc R U . . .
C35C C 0.7075(4) 0.2248(3) 1.1927(3) 0.0892(19) Uani 1 1 d . . . . .
H35G H 0.6547 0.2543 1.1907 0.134 Uiso 1 1 calc R U . . .
H35H H 0.7437 0.2450 1.1626 0.134 Uiso 1 1 calc R U . . .
H35I H 0.7319 0.2146 1.2291 0.134 Uiso 1 1 calc R U . . .
C36C C 0.6360(3) 0.1357(3) 1.2320(3) 0.0842(18) Uani 1 1 d . . . . .
H36G H 0.5837 0.1661 1.2287 0.126 Uiso 1 1 calc R U . . .
H36H H 0.6584 0.1250 1.2691 0.126 Uiso 1 1 calc R U . . .
H36I H 0.6278 0.0968 1.2274 0.126 Uiso 1 1 calc R U . . .
C1D C 0.2294(3) 0.4156(2) 0.77087(19) 0.0485(10) Uani 1 1 d . . . . .
C2D C 0.1584(3) 0.4608(2) 0.7632(2) 0.0514(11) Uani 1 1 d . . . . .
C3D C 0.2148(3) 0.3607(2) 0.75769(19) 0.0507(11) Uani 1 1 d . . . . .
C4D C 0.0957(3) 0.4378(2) 0.7448(2) 0.0525(11) Uani 1 1 d . . . . .
C5D C 0.2604(3) 0.3049(2) 0.7553(2) 0.0517(11) Uani 1 1 d . . . . .
H5D H 0.3168 0.2936 0.7637 0.062 Uiso 1 1 calc R U . . .
C6D C 0.2242(3) 0.2634(2) 0.74030(19) 0.0529(11) Uani 1 1 d . . . . .
H6D H 0.2567 0.2237 0.7400 0.063 Uiso 1 1 calc R U . . .
C7D C 0.1430(3) 0.2784(2) 0.72600(19) 0.0511(11) Uani 1 1 d . . . . .
C8D C 0.0134(3) 0.3622(2) 0.70799(19) 0.0508(11) Uani 1 1 d . . . . .
C9D C -0.0236(3) 0.4233(2) 0.7105(2) 0.0597(13) Uani 1 1 d . . . . .
H9D H -0.0786 0.4400 0.6992 0.072 Uiso 1 1 calc R U . . .
C10D C 0.0145(3) 0.4607(2) 0.7281(2) 0.0566(12) Uani 1 1 d . . . . .
H10D H -0.0142 0.5013 0.7289 0.068 Uiso 1 1 calc R U . . .
C11D C 0.1323(3) 0.3770(2) 0.7418(2) 0.0514(11) Uani 1 1 d . . . . .
C12D C 0.0950(3) 0.3388(2) 0.72585(19) 0.0486(10) Uani 1 1 d . . . . .
C13D C 0.1047(3) 0.2380(2) 0.70845(19) 0.0518(11) Uani 1 1 d . . . . .
C14D C 0.1425(3) 0.1760(2) 0.7121(2) 0.0602(13) Uani 1 1 d . . . . .
H14D H 0.1945 0.1586 0.7288 0.072 Uiso 1 1 calc R U . . .
C15D C 0.1084(3) 0.1391(2) 0.6928(2) 0.0572(12) Uani 1 1 d . . . . .
H15D H 0.1362 0.0967 0.6967 0.069 Uiso 1 1 calc R U . . .
C16D C 0.0324(3) 0.1637(2) 0.6672(2) 0.0538(11) Uani 1 1 d . . . . .
C17D C -0.0896(3) 0.2492(2) 0.6411(2) 0.0567(12) Uani 1 1 d . . . . .
C18D C -0.1331(3) 0.3064(3) 0.6427(2) 0.0625(13) Uani 1 1 d . . . . .
H18D H -0.1866 0.3215 0.6282 0.075 Uiso 1 1 calc R U . . .
C19D C -0.1014(3) 0.3435(3) 0.6651(2) 0.0629(13) Uani 1 1 d . . . . .
H19D H -0.1336 0.3832 0.6656 0.075 Uiso 1 1 calc R U . . .
C20D C -0.0234(3) 0.3233(2) 0.6866(2) 0.0534(12) Uani 1 1 d . . . . .
C21D C 0.0225(3) 0.2621(2) 0.6870(2) 0.0540(11) Uani 1 1 d . . . . .
C22D C -0.0111(3) 0.2250(2) 0.6657(2) 0.0516(11) Uani 1 1 d . . . . .
C23D C -0.0004(3) 0.1250(2) 0.6436(2) 0.0565(12) Uani 1 1 d . . . . .
C24D C -0.1227(3) 0.2126(2) 0.6148(2) 0.0549(12) Uani 1 1 d . . . . .
O1D O 0.0354(2) 0.07238(16) 0.64390(16) 0.0652(9) Uani 1 1 d . . . . .
O2D O -0.18692(19) 0.23187(18) 0.59040(16) 0.0685(10) Uani 1 1 d . . . . .
N1D N -0.0757(2) 0.15232(19) 0.61705(16) 0.0540(9) Uani 1 1 d . . . . .
C25D C -0.1062(3) 0.1150(2) 0.5917(2) 0.0527(11) Uani 1 1 d . . . . .
C26D C -0.0799(3) 0.1191(3) 0.5363(2) 0.0626(13) Uani 1 1 d . . . . .
C27D C -0.1120(3) 0.0834(3) 0.5131(2) 0.0641(14) Uani 1 1 d . . . . .
H27D H -0.0964 0.0851 0.4759 0.077 Uiso 1 1 calc R U . . .
C28D C -0.1654(3) 0.0457(3) 0.5418(2) 0.0652(14) Uani 1 1 d . . . . .
H28D H -0.1883 0.0234 0.5240 0.078 Uiso 1 1 calc R U . . .
C29D C -0.1862(3) 0.0403(3) 0.5973(2) 0.0618(13) Uani 1 1 d . . . . .
H29D H -0.2205 0.0118 0.6180 0.074 Uiso 1 1 calc R U . . .
C30D C -0.1576(3) 0.0759(3) 0.6228(2) 0.0545(12) Uani 1 1 d . . . . .
C31D C -0.0184(3) 0.1585(3) 0.5055(2) 0.0700(15) Uani 1 1 d . . . . .
H31D H 0.0028 0.1739 0.5325 0.084 Uiso 1 1 calc R U . . .
C32D C -0.0564(3) 0.2169(3) 0.4566(3) 0.0787(17) Uani 1 1 d . . . . .
H32J H -0.0148 0.2416 0.4379 0.118 Uiso 1 1 calc R U . . .
H32K H -0.1008 0.2438 0.4708 0.118 Uiso 1 1 calc R U . . .
H32L H -0.0780 0.2029 0.4298 0.118 Uiso 1 1 calc R U . . .
C33D C 0.0542(4) 0.1182(4) 0.4836(3) 0.110(3) Uani 1 1 d . . . . .
H33J H 0.0805 0.0821 0.5152 0.165 Uiso 1 1 calc R U . . .
H33K H 0.0937 0.1447 0.4643 0.165 Uiso 1 1 calc R U . . .
H33L H 0.0347 0.1022 0.4574 0.165 Uiso 1 1 calc R U . . .
C34D C -0.1812(3) 0.0688(3) 0.6838(2) 0.0602(13) Uani 1 1 d . . . . .
H34D H -0.1576 0.1000 0.6933 0.072 Uiso 1 1 calc R U . . .
C35D C -0.2711(3) 0.0838(3) 0.6938(2) 0.0722(15) Uani 1 1 d . . . . .
H35J H -0.2937 0.1275 0.6697 0.108 Uiso 1 1 calc R U . . .
H35K H -0.2824 0.0800 0.7331 0.108 Uiso 1 1 calc R U . . .
H35L H -0.2963 0.0539 0.6850 0.108 Uiso 1 1 calc R U . . .
C36D C -0.1423(4) 0.0016(3) 0.7227(2) 0.0863(19) Uani 1 1 d . . . . .
H36J H -0.1572 -0.0024 0.7617 0.129 Uiso 1 1 calc R U . . .
H36K H -0.0828 -0.0052 0.7179 0.129 Uiso 1 1 calc R U . . .
H36L H -0.1619 -0.0305 0.7132 0.129 Uiso 1 1 calc R U . . .
C1E C 0.5136(3) 0.3260(2) 0.6835(3) 0.094(2) Uani 1 1 d DG . . . .
C2E C 0.5661(4) 0.3006(3) 0.64772(19) 0.102(2) Uani 1 1 d G . . . .
H2E H 0.5488 0.3069 0.6114 0.122 Uiso 1 1 calc R U . . .
C3E C 0.6438(4) 0.2660(3) 0.6651(3) 0.131(4) Uani 1 1 d G . . . .
H3E H 0.6797 0.2486 0.6406 0.157 Uiso 1 1 calc R U . . .
C4E C 0.6691(3) 0.2568(3) 0.7182(4) 0.134(3) Uani 1 1 d G . . . .
H4E H 0.7222 0.2332 0.7300 0.161 Uiso 1 1 calc R U . . .
C5E C 0.6166(5) 0.2822(3) 0.7539(2) 0.152(4) Uani 1 1 d G . . . .
H5E H 0.6339 0.2759 0.7902 0.182 Uiso 1 1 calc R U . . .
C6E C 0.5389(4) 0.3168(3) 0.7365(2) 0.120(3) Uani 1 1 d G . . . .
H6E H 0.5030 0.3342 0.7610 0.144 Uiso 1 1 calc R U . . .
C7E C 0.4296(5) 0.3597(4) 0.6651(4) 0.153(4) Uani 1 1 d D . . . .
H7E1 H 0.4311 0.3959 0.6303 0.230 Uiso 1 1 d R U . . .
H7E2 H 0.4059 0.3756 0.6954 0.230 Uiso 1 1 d R U . . .
H7E3 H 0.3961 0.3322 0.6600 0.230 Uiso 1 1 d R U . . .
C1F C -0.2420(3) 0.5163(3) 0.6083(2) 0.124(3) Uani 1 1 d DG . . . .
C2F C -0.2486(4) 0.5257(3) 0.6596(3) 0.152(4) Uani 1 1 d G . . . .
H2F H -0.2281 0.5593 0.6635 0.183 Uiso 1 1 calc R U . . .
C3F C -0.2853(4) 0.4859(4) 0.7053(2) 0.182(6) Uani 1 1 d G . . . .
H3F H -0.2898 0.4923 0.7403 0.219 Uiso 1 1 calc R U . . .
C4F C -0.3153(3) 0.4367(3) 0.6996(3) 0.126(3) Uani 1 1 d G . . . .
H4F H -0.3404 0.4095 0.7308 0.151 Uiso 1 1 calc R U . . .
C5F C -0.3086(3) 0.4273(3) 0.6483(3) 0.114(3) Uani 1 1 d G . . . .
H5F H -0.3291 0.3937 0.6444 0.137 Uiso 1 1 calc R U . . .
C6F C -0.2720(3) 0.4671(3) 0.6026(2) 0.116(3) Uani 1 1 d G . . . .
H6F H -0.2674 0.4607 0.5676 0.139 Uiso 1 1 calc R U . . .
C7F C -0.2007(4) 0.5541(5) 0.5600(4) 0.155(5) Uani 1 1 d D . . . .
H7F1 H -0.2185 0.5998 0.5544 0.232 Uiso 1 1 d R U . . .
H7F2 H -0.2125 0.5462 0.5265 0.232 Uiso 1 1 d R U . . .
H7F3 H -0.1418 0.5410 0.5665 0.232 Uiso 1 1 d R U . . .
C1G C 0.0972(4) 0.3055(4) 0.9289(3) 0.146(4) Uani 1 1 d DG . . . .
C2G C 0.0932(4) 0.2821(4) 0.8860(2) 0.177(6) Uani 1 1 d G . . . .
H2G H 0.1219 0.2974 0.8516 0.212 Uiso 1 1 calc R U . . .
C3G C 0.0473(5) 0.2363(5) 0.8935(3) 0.211(7) Uani 1 1 d G . . . .
H3G H 0.0446 0.2203 0.8642 0.253 Uiso 1 1 calc R U . . .
C4G C 0.0053(5) 0.2139(4) 0.9438(4) 0.224(8) Uani 1 1 d G . . . .
H4G H -0.0260 0.1826 0.9490 0.269 Uiso 1 1 calc R U . . .
C5G C 0.0093(4) 0.2373(4) 0.9867(3) 0.202(8) Uani 1 1 d G . . . .
H5G H -0.0193 0.2220 1.0211 0.243 Uiso 1 1 calc R U . . .
C6G C 0.0552(4) 0.2831(4) 0.9792(3) 0.145(4) Uani 1 1 d G . . . .
H6G H 0.0580 0.2991 1.0085 0.175 Uiso 1 1 calc R U . . .
C7G C 0.1363(13) 0.3591(8) 0.9249(9) 0.349(14) Uani 1 1 d D . . . .
H7G1 H 0.1669 0.3704 0.8892 0.523 Uiso 1 1 d R U . . .
H7G2 H 0.1738 0.3453 0.9560 0.523 Uiso 1 1 d R U . . .
H7G3 H 0.0951 0.3965 0.9265 0.523 Uiso 1 1 d R U . . .
C1H C 0.7501(9) 0.1371(7) 0.8651(7) 0.30(2) Uiso 0.5 1 d G . P A 1
C2H C 0.8031(10) 0.1014(6) 0.8370(7) 0.148(9) Uiso 0.5 1 d G . P A 1
H2H H 0.7959 0.0602 0.8404 0.178 Uiso 0.5 1 calc R U P A 1
C3H C 0.8665(9) 0.1260(6) 0.8039(6) 0.099(5) Uiso 0.5 1 d G . P A 1
H3H H 0.9027 0.1017 0.7847 0.118 Uiso 0.5 1 calc R U P A 1
C4H C 0.8771(7) 0.1863(6) 0.7990(5) 0.110(5) Uiso 0.5 1 d G . P A 1
H4H H 0.9204 0.2031 0.7764 0.132 Uiso 0.5 1 calc R U P A 1
C5H C 0.8241(7) 0.2219(5) 0.8271(5) 0.098(4) Uiso 0.5 1 d G . P A 1
H5H H 0.8313 0.2631 0.8238 0.117 Uiso 0.5 1 calc R U P A 1
C6H C 0.7606(8) 0.1973(7) 0.8602(6) 0.112(6) Uiso 0.5 1 d G . P A 1
H6H H 0.7245 0.2217 0.8794 0.135 Uiso 0.5 1 calc R U P A 1
C7H C 0.6932(10) 0.1128(8) 0.8792(7) 0.117(5) Uiso 0.5 1 d . . P A 1
H7H1 H 0.6454 0.1452 0.8617 0.176 Uiso 0.5 1 d R U P A 1
H7H2 H 0.6889 0.1023 0.9199 0.176 Uiso 0.5 1 d R U P A 1
H7H3 H 0.6957 0.0742 0.8701 0.176 Uiso 0.5 1 d R U P A 1
C1H1 C 0.8627(8) 0.2072(6) 0.8486(6) 0.131(6) Uiso 0.5 1 d G . P B 2
C2H1 C 0.7914(7) 0.1857(5) 0.8700(5) 0.130(7) Uiso 0.5 1 d G . P B 2
H2H1 H 0.7565 0.2038 0.8944 0.156 Uiso 0.5 1 calc R U P B 2
C3H1 C 0.7711(5) 0.1377(5) 0.8557(4) 0.076(3) Uiso 0.5 1 d G . P B 2
H3H1 H 0.7224 0.1230 0.8703 0.091 Uiso 0.5 1 calc R U P B 2
C4H1 C 0.8221(6) 0.1112(5) 0.8200(4) 0.069(3) Uiso 0.5 1 d G . P B 2
H4H1 H 0.8083 0.0785 0.8103 0.083 Uiso 0.5 1 calc R U P B 2
C5H1 C 0.8934(6) 0.1327(6) 0.7986(5) 0.106(6) Uiso 0.5 1 d G . P B 2
H5H1 H 0.9283 0.1146 0.7743 0.127 Uiso 0.5 1 calc R U P B 2
C6H1 C 0.9137(6) 0.1807(6) 0.8129(6) 0.136(7) Uiso 0.5 1 d G . P B 2
H6H1 H 0.9624 0.1954 0.7983 0.164 Uiso 0.5 1 calc R U P B 2
C7H1 C 0.8391(13) 0.2793(11) 0.8244(10) 0.168(8) Uiso 0.5 1 d . . P B 2
H7H4 H 0.7944 0.2885 0.7990 0.251 Uiso 0.5 1 d R U P B 2
H7H5 H 0.8860 0.2951 0.8029 0.251 Uiso 0.5 1 d R U P B 2
H7H6 H 0.8212 0.3006 0.8521 0.251 Uiso 0.5 1 d R U P B 2
C1I C 0.0797(4) -0.1200(4) 0.6472(4) 0.082(3) Uiso 0.5 1 d G . P C 3
C2I C 0.1488(6) -0.1679(3) 0.6511(4) 0.055(2) Uiso 0.5 1 d G . P C 3
H2I H 0.1449 -0.2115 0.6674 0.066 Uiso 0.5 1 calc R U P C 3
C3I C 0.2237(4) -0.1521(5) 0.6313(5) 0.085(4) Uiso 0.5 1 d G . P C 3
H3I H 0.2710 -0.1849 0.6340 0.102 Uiso 0.5 1 calc R U P C 3
C4I C 0.2295(5) -0.0884(6) 0.6074(5) 0.103(5) Uiso 0.5 1 d G . P C 3
H4I H 0.2807 -0.0776 0.5939 0.123 Uiso 0.5 1 calc R U P C 3
C5I C 0.1604(7) -0.0404(4) 0.6035(4) 0.068(4) Uiso 0.5 1 d G . P C 3
H5I H 0.1644 0.0032 0.5872 0.081 Uiso 0.5 1 calc R U P C 3
C6I C 0.0855(5) -0.0562(3) 0.6234(4) 0.068(3) Uiso 0.5 1 d G . P C 3
H6I H 0.0383 -0.0234 0.6207 0.082 Uiso 0.5 1 calc R U P C 3
C7I C 0.0023(9) -0.1319(8) 0.6657(7) 0.114(5) Uiso 0.5 1 d . . P C 3
H7I1 H -0.0002 -0.1724 0.6614 0.172 Uiso 0.5 1 d R U P C 3
H7I2 H -0.0398 -0.0977 0.6430 0.172 Uiso 0.5 1 d R U P C 3
H7I3 H -0.0070 -0.1357 0.7052 0.172 Uiso 0.5 1 d R U P C 3
C1I1 C 0.2461(5) -0.1264(7) 0.6206(6) 0.129(6) Uiso 0.5 1 d G . P D 4
C2I1 C 0.2141(8) -0.0611(6) 0.6014(6) 0.110(5) Uiso 0.5 1 d G . P D 4
H2I1 H 0.2485 -0.0320 0.5826 0.131 Uiso 0.5 1 calc R U P D 4
C3I1 C 0.1317(9) -0.0382(4) 0.6097(5) 0.073(4) Uiso 0.5 1 d G . P D 4
H3I1 H 0.1098 0.0064 0.5965 0.088 Uiso 0.5 1 calc R U P D 4
C4I1 C 0.0814(5) -0.0807(8) 0.6372(7) 0.190(11) Uiso 0.5 1 d G . P D 4
H4I1 H 0.0251 -0.0651 0.6428 0.228 Uiso 0.5 1 calc R U P D 4
C5I1 C 0.1134(8) -0.1461(7) 0.6564(6) 0.154(8) Uiso 0.5 1 d G . P D 4
H5I1 H 0.0790 -0.1751 0.6752 0.184 Uiso 0.5 1 calc R U P D 4
C6I1 C 0.1958(9) -0.1689(4) 0.6481(5) 0.072(3) Uiso 0.5 1 d G . P D 4
H6I1 H 0.2177 -0.2136 0.6613 0.086 Uiso 0.5 1 calc R U P D 4
C7I1 C 0.3337(13) -0.1561(12) 0.6152(11) 0.183(9) Uiso 0.5 1 d . . P D 4
H7I4 H 0.3456 -0.1523 0.5759 0.275 Uiso 0.5 1 d R U P D 4
H7I5 H 0.3484 -0.2011 0.6389 0.275 Uiso 0.5 1 d R U P D 4
H7I6 H 0.3655 -0.1313 0.6259 0.275 Uiso 0.5 1 d R U P D 4
C1J C 0.9366(6) 0.6085(3) 0.4393(3) 0.169(5) Uani 1 1 d DG . . . .
C2J C 0.8618(5) 0.6503(5) 0.4250(2) 0.137(4) Uani 1 1 d G . . . .
H2J H 0.8227 0.6405 0.4068 0.165 Uiso 1 1 calc R U . . .
C3J C 0.8443(3) 0.7065(4) 0.4372(2) 0.128(4) Uani 1 1 d G . . . .
H3J H 0.7932 0.7351 0.4274 0.154 Uiso 1 1 calc R U . . .
C4J C 0.9016(4) 0.7209(3) 0.4639(3) 0.124(3) Uani 1 1 d G . . . .
H4J H 0.8897 0.7593 0.4723 0.148 Uiso 1 1 calc R U . . .
C5J C 0.9764(3) 0.6790(4) 0.4782(2) 0.125(3) Uani 1 1 d G . . . .
H5J H 1.0156 0.6888 0.4964 0.150 Uiso 1 1 calc R U . . .
C6J C 0.9939(4) 0.6228(4) 0.4659(3) 0.140(4) Uani 1 1 d G . . . .
H6J H 1.0450 0.5942 0.4757 0.168 Uiso 1 1 calc R U . . .
C7J C 0.9466(14) 0.5519(6) 0.4253(6) 0.352(16) Uani 1 1 d D . . . .
H7J1 H 0.9446 0.5171 0.4611 0.528 Uiso 1 1 d R U . . .
H7J2 H 1.0013 0.5457 0.4083 0.528 Uiso 1 1 d R U . . .
H7J3 H 0.9064 0.5519 0.4001 0.528 Uiso 1 1 d R U . . .
C1K C 0.2451(10) 0.5375(9) 0.5626(7) 0.176(10) Uiso 0.5 1 d DG . P E 5
C2K C 0.2295(8) 0.6004(8) 0.5262(8) 0.144(8) Uiso 0.5 1 d G . P E 5
H2K H 0.1778 0.6274 0.5274 0.173 Uiso 0.5 1 calc R U P E 5
C3K C 0.2894(11) 0.6238(6) 0.4882(7) 0.132(8) Uiso 0.5 1 d G . P E 5
H3K H 0.2787 0.6667 0.4634 0.158 Uiso 0.5 1 calc R U P E 5
C4K C 0.3649(10) 0.5842(9) 0.4865(7) 0.150(10) Uiso 0.5 1 d G . P E 5
H4K H 0.4059 0.6002 0.4606 0.180 Uiso 0.5 1 calc R U P E 5
C5K C 0.3806(8) 0.5213(8) 0.5229(8) 0.168(10) Uiso 0.5 1 d G . P E 5
H5K H 0.4322 0.4943 0.5217 0.202 Uiso 0.5 1 calc R U P E 5
C6K C 0.3206(11) 0.4979(6) 0.5609(7) 0.143(8) Uiso 0.5 1 d G . P E 5
H6K H 0.3313 0.4550 0.5857 0.172 Uiso 0.5 1 calc R U P E 5
C7K C 0.1664(11) 0.5440(11) 0.5976(9) 0.168(8) Uiso 0.5 1 d D . P E 5
H7K1 H 0.1279 0.5850 0.5910 0.251 Uiso 0.5 1 d R U P E 5
H7K2 H 0.1843 0.5271 0.6365 0.251 Uiso 0.5 1 d R U P E 5
H7K3 H 0.1397 0.5137 0.5905 0.251 Uiso 0.5 1 d R U P E 5
C1K1 C 0.2948(5) 0.5115(3) 0.5691(3) 0.061(3) Uiso 0.5 1 d G . P F 6
C2K1 C 0.2307(3) 0.5644(4) 0.5563(3) 0.054(2) Uiso 0.5 1 d G . P F 6
H2K1 H 0.1822 0.5633 0.5787 0.064 Uiso 0.5 1 calc R U P F 6
C3K1 C 0.2374(4) 0.6188(3) 0.5106(3) 0.052(2) Uiso 0.5 1 d G . P F 6
H3K1 H 0.1936 0.6549 0.5019 0.063 Uiso 0.5 1 calc R U P F 6
C4K1 C 0.3084(4) 0.6203(3) 0.4778(3) 0.058(3) Uiso 0.5 1 d G . P F 6
H4K1 H 0.3130 0.6575 0.4466 0.069 Uiso 0.5 1 calc R U P F 6
C5K1 C 0.3726(4) 0.5675(4) 0.4906(3) 0.066(3) Uiso 0.5 1 d G . P F 6
H5K1 H 0.4211 0.5686 0.4682 0.079 Uiso 0.5 1 calc R U P F 6
C6K1 C 0.3658(4) 0.5131(3) 0.5362(4) 0.059(3) Uiso 0.5 1 d G . P F 6
H6K1 H 0.4097 0.4770 0.5450 0.071 Uiso 0.5 1 calc R U P F 6
C7K1 C 0.2913(15) 0.4452(12) 0.6161(12) 0.195(11) Uiso 0.5 1 d . . P F 6
H7K4 H 0.3340 0.4143 0.6053 0.292 Uiso 0.5 1 d R U P F 6
H7K5 H 0.2388 0.4325 0.6194 0.292 Uiso 0.5 1 d R U P F 6
H7K6 H 0.3044 0.4463 0.6523 0.292 Uiso 0.5 1 d R U P F 6
C1L C 0.4964(8) 0.4052(5) 0.9952(5) 0.133(6) Uiso 0.5 1 d G . P G 7
C2L C 0.4411(6) 0.3653(6) 1.0062(4) 0.071(3) Uiso 0.5 1 d DG . P G 7
H2L H 0.3939 0.3780 0.9841 0.085 Uiso 0.5 1 calc R U P G 7
C3L C 0.4548(7) 0.3069(5) 1.0497(5) 0.083(5) Uiso 0.5 1 d G . P G 7
H3L H 0.4170 0.2796 1.0572 0.100 Uiso 0.5 1 calc R U P G 7
C4L C 0.5239(9) 0.2882(6) 1.0821(6) 0.244(19) Uiso 0.5 1 d G . P G 7
H4L H 0.5332 0.2483 1.1117 0.292 Uiso 0.5 1 calc R U P G 7
C5L C 0.5792(7) 0.3281(7) 1.0710(6) 0.146(10) Uiso 0.5 1 d G . P G 7
H5L H 0.6263 0.3154 1.0932 0.176 Uiso 0.5 1 calc R U P G 7
C6L C 0.5654(7) 0.3866(6) 1.0276(6) 0.091(4) Uiso 0.5 1 d G . P G 7
H6L H 0.6032 0.4138 1.0201 0.110 Uiso 0.5 1 calc R U P G 7
C7L C 0.4708(13) 0.4621(9) 0.9505(10) 0.166(8) Uiso 0.5 1 d D . P G 7
H7L1 H 0.4403 0.4604 0.9204 0.249 Uiso 0.5 1 d R U P G 7
H7L2 H 0.5189 0.4802 0.9344 0.249 Uiso 0.5 1 d R U P G 7
H7L3 H 0.4359 0.4889 0.9698 0.249 Uiso 0.5 1 d R U P G 7
C1L1 C 0.5367(8) 0.3925(5) 1.0130(5) 0.128(6) Uiso 0.5 1 d G . P H 8
C2L1 C 0.4650(8) 0.3956(5) 0.9886(4) 0.089(4) Uiso 0.5 1 d G . P H 8
H2L1 H 0.4447 0.4316 0.9569 0.107 Uiso 0.5 1 calc R U P H 8
C3L1 C 0.4229(6) 0.3462(6) 1.0105(5) 0.094(5) Uiso 0.5 1 d G . P H 8
H3L1 H 0.3739 0.3484 0.9938 0.112 Uiso 0.5 1 calc R U P H 8
C4L1 C 0.4526(6) 0.2937(5) 1.0568(5) 0.132(10) Uiso 0.5 1 d G . P H 8
H4L1 H 0.4238 0.2599 1.0718 0.159 Uiso 0.5 1 calc R U P H 8
C5L1 C 0.5244(6) 0.2905(4) 1.0813(4) 0.064(3) Uiso 0.5 1 d G . P H 8
H5L1 H 0.5446 0.2546 1.1129 0.077 Uiso 0.5 1 calc R U P H 8
C6L1 C 0.5664(6) 0.3399(5) 1.0593(5) 0.082(4) Uiso 0.5 1 d G . P H 8
H6L1 H 0.6155 0.3378 1.0760 0.098 Uiso 0.5 1 calc R U P H 8
C7L1 C 0.5867(12) 0.4358(11) 0.9889(10) 0.150(7) Uiso 0.5 1 d . . P H 8
H7L4 H 0.6243 0.4237 0.9609 0.225 Uiso 0.5 1 d R U P H 8
H7L5 H 0.6179 0.4366 1.0190 0.225 Uiso 0.5 1 d R U P H 8
H7L6 H 0.5529 0.4783 0.9712 0.225 Uiso 0.5 1 d R U P H 8
C1M C -0.2773(8) 0.5654(6) 0.8692(7) 0.152(3) Uiso 0.5 1 d DG . P I 9
C2M C -0.2402(9) 0.5638(6) 0.8184(5) 0.152(3) Uiso 0.5 1 d DG . P I 9
H2M H -0.2499 0.6007 0.7858 0.182 Uiso 0.5 1 calc R U P I 9
C3M C -0.1890(8) 0.5080(8) 0.8155(5) 0.152(3) Uiso 0.5 1 d G . P I 9
H3M H -0.1636 0.5068 0.7808 0.182 Uiso 0.5 1 calc R U P I 9
C4M C -0.1748(8) 0.4539(6) 0.8633(7) 0.152(3) Uiso 0.5 1 d G . P I 9
H4M H -0.1398 0.4157 0.8613 0.182 Uiso 0.5 1 calc R U P I 9
C5M C -0.2119(10) 0.4555(6) 0.9140(6) 0.152(3) Uiso 0.5 1 d G . P I 9
H5M H -0.2022 0.4185 0.9467 0.182 Uiso 0.5 1 calc R U P I 9
C6M C -0.2631(9) 0.5113(8) 0.9170(5) 0.152(3) Uiso 0.5 1 d DG . P I 9
H6M H -0.2884 0.5125 0.9517 0.182 Uiso 0.5 1 calc R U P I 9
C7M C -0.353(2) 0.6123(18) 0.8648(16) 0.45(4) Uiso 0.5 1 d D . P I 9
H7M1 H -0.3889 0.5897 0.8934 0.675 Uiso 0.5 1 d R U P I 9
H7M2 H -0.3719 0.6195 0.8275 0.675 Uiso 0.5 1 d R U P I 9
H7M3 H -0.3533 0.6535 0.8687 0.675 Uiso 0.5 1 d R U P I 9
C1M1 C -0.2652(6) 0.5122(5) 0.8799(5) 0.108(5) Uiso 0.5 1 d G . P J 10
C2M1 C -0.2611(6) 0.5146(5) 0.8245(4) 0.115(5) Uiso 0.5 1 d G . P J 10
H2M1 H -0.2986 0.5461 0.7981 0.138 Uiso 0.5 1 calc R U P J 10
C3M1 C -0.2022(7) 0.4710(6) 0.8076(4) 0.133(6) Uiso 0.5 1 d G . P J 10
H3M1 H -0.1994 0.4727 0.7698 0.160 Uiso 0.5 1 calc R U P J 10
C4M1 C -0.1473(6) 0.4251(5) 0.8461(5) 0.111(5) Uiso 0.5 1 d G . P J 10
H4M1 H -0.1071 0.3953 0.8346 0.133 Uiso 0.5 1 calc R U P J 10
C5M1 C -0.1514(6) 0.4227(4) 0.9015(4) 0.105(5) Uiso 0.5 1 d G . P J 10
H5M1 H -0.1139 0.3912 0.9279 0.125 Uiso 0.5 1 calc R U P J 10
C6M1 C -0.2103(6) 0.4662(5) 0.9184(4) 0.091(4) Uiso 0.5 1 d G . P J 10
H6M1 H -0.2131 0.4646 0.9562 0.109 Uiso 0.5 1 calc R U P J 10
C7M1 C -0.3236(12) 0.5467(10) 0.9090(9) 0.135(6) Uiso 0.5 1 d . . P J 10
H7M4 H -0.3487 0.5880 0.8819 0.203 Uiso 0.5 1 d R U P J 10
H7M5 H -0.2958 0.5539 0.9375 0.203 Uiso 0.5 1 d R U P J 10
H7M6 H -0.3659 0.5225 0.9270 0.203 Uiso 0.5 1 d R U P J 10
C1N C 0.1864(6) 0.5187(4) 0.9338(5) 0.096(4) Uiso 0.5 1 d DG . P K 11
C2N C 0.2261(5) 0.5697(5) 0.9138(5) 0.087(4) Uiso 0.5 1 d G . P K 11
H2N H 0.2756 0.5661 0.8928 0.104 Uiso 0.5 1 calc R U P K 11
C3N C 0.1932(5) 0.6260(4) 0.9246(4) 0.072(3) Uiso 0.5 1 d G . P K 11
H3N H 0.2203 0.6608 0.9109 0.087 Uiso 0.5 1 calc R U P K 11
C4N C 0.1207(5) 0.6312(3) 0.9554(4) 0.071(3) Uiso 0.5 1 d G . P K 11
H4N H 0.0983 0.6696 0.9627 0.085 Uiso 0.5 1 calc R U P K 11
C5N C 0.0811(4) 0.5802(4) 0.9754(4) 0.073(3) Uiso 0.5 1 d G . P K 11
H5N H 0.0316 0.5838 0.9964 0.088 Uiso 0.5 1 calc R U P K 11
C6N C 0.1140(6) 0.5240(4) 0.9646(5) 0.077(4) Uiso 0.5 1 d G . P K 11
H6N H 0.0869 0.4892 0.9783 0.092 Uiso 0.5 1 calc R U P K 11
C7N C 0.2198(13) 0.4555(8) 0.9249(10) 0.164(8) Uiso 0.5 1 d D . P K 11
H7N1 H 0.2443 0.4645 0.8872 0.246 Uiso 0.5 1 d R U P K 11
H7N2 H 0.1751 0.4335 0.9280 0.246 Uiso 0.5 1 d R U P K 11
H7N3 H 0.2612 0.4284 0.9526 0.246 Uiso 0.5 1 d R U P K 11
C1N1 C 0.2308(10) 0.5343(9) 0.9099(9) 0.177(9) Uiso 0.5 1 d DG . P L 12
C2N1 C 0.2222(12) 0.5972(9) 0.9074(8) 0.145(8) Uiso 0.5 1 d G . P L 12
H2N1 H 0.2629 0.6206 0.8891 0.174 Uiso 0.5 1 calc R U P L 12
C3N1 C 0.1541(15) 0.6257(8) 0.9317(10) 0.202(11) Uiso 0.5 1 d G . P L 12
H3N1 H 0.1483 0.6687 0.9300 0.242 Uiso 0.5 1 calc R U P L 12
C4N1 C 0.0946(12) 0.5915(12) 0.9586(10) 0.30(2) Uiso 0.5 1 d G . P L 12
H4N1 H 0.0481 0.6110 0.9752 0.361 Uiso 0.5 1 calc R U P L 12
C5N1 C 0.1031(12) 0.5287(12) 0.9611(10) 0.221(18) Uiso 0.5 1 d G . P L 12
H5N1 H 0.0625 0.5053 0.9794 0.265 Uiso 0.5 1 calc R U P L 12
C6N1 C 0.1712(13) 0.5001(8) 0.9368(10) 0.189(12) Uiso 0.5 1 d G . P L 12
H6N1 H 0.1771 0.4572 0.9385 0.227 Uiso 0.5 1 calc R U P L 12
C7N1 C 0.3004(12) 0.5636(11) 0.8819(10) 0.171(9) Uiso 0.5 1 d D . P L 12
H7N4 H 0.2873 0.5960 0.8449 0.256 Uiso 0.5 1 d R U P L 12
H7N5 H 0.3238 0.5221 0.8777 0.256 Uiso 0.5 1 d R U P L 12
H7N6 H 0.3400 0.5756 0.8997 0.256 Uiso 0.5 1 d R U P L 12
C1O C -0.3511(17) 0.8896(10) 0.5795(9) 0.219(4) Uiso 0.5 1 d DG . P M 13
C2O C -0.4223(12) 0.8880(10) 0.5572(10) 0.219(4) Uiso 0.5 1 d G . P M 13
H2O H -0.4678 0.9227 0.5519 0.263 Uiso 0.5 1 calc R U P M 13
C3O C -0.4269(12) 0.8357(13) 0.5429(11) 0.219(4) Uiso 0.5 1 d G . P M 13
H3O H -0.4756 0.8346 0.5277 0.263 Uiso 0.5 1 calc R U P M 13
C4O C -0.3603(16) 0.7850(10) 0.5507(11) 0.219(4) Uiso 0.5 1 d G . P M 13
H4O H -0.3635 0.7492 0.5409 0.263 Uiso 0.5 1 calc R U P M 13
C5O C -0.2891(12) 0.7866(10) 0.5729(9) 0.219(4) Uiso 0.5 1 d G . P M 13
H5O H -0.2436 0.7519 0.5783 0.263 Uiso 0.5 1 calc R U P M 13
C6O C -0.2845(12) 0.8389(13) 0.5873(8) 0.219(4) Uiso 0.5 1 d G . P M 13
H6O H -0.2358 0.8400 0.6025 0.263 Uiso 0.5 1 calc R U P M 13
C7O C -0.3580(18) 0.9463(12) 0.5976(14) 0.219(4) Uiso 0.5 1 d D . P M 13
H7O1 H -0.3766 0.9859 0.5665 0.329 Uiso 0.5 1 d R U P M 13
H7O2 H -0.3051 0.9468 0.6101 0.329 Uiso 0.5 1 d R U P M 13
H7O3 H -0.3978 0.9429 0.6288 0.329 Uiso 0.5 1 d R U P M 13
C1O1 C -0.3880(17) 0.9344(9) 0.5396(9) 0.219(4) Uiso 0.5 1 d DG . P N 14
C2O1 C -0.4608(12) 0.9166(11) 0.5372(10) 0.219(4) Uiso 0.5 1 d G . P N 14
H2O1 H -0.5110 0.9464 0.5345 0.263 Uiso 0.5 1 calc R U P N 14
C3O1 C -0.4600(12) 0.8551(13) 0.5387(12) 0.219(4) Uiso 0.5 1 d G . P N 14
H3O1 H -0.5097 0.8430 0.5371 0.263 Uiso 0.5 1 calc R U P N 14
C4O1 C -0.3865(16) 0.8115(9) 0.5426(12) 0.219(4) Uiso 0.5 1 d G . P N 14
H4O1 H -0.3860 0.7695 0.5436 0.263 Uiso 0.5 1 calc R U P N 14
C5O1 C -0.3137(12) 0.8293(11) 0.5449(10) 0.219(4) Uiso 0.5 1 d G . P N 14
H5O1 H -0.2634 0.7995 0.5476 0.263 Uiso 0.5 1 calc R U P N 14
C6O1 C -0.3145(12) 0.8907(13) 0.5434(9) 0.219(4) Uiso 0.5 1 d G . P N 14
H6O1 H -0.2647 0.9029 0.5451 0.263 Uiso 0.5 1 calc R U P N 14
C7O1 C -0.3765(18) 0.9942(12) 0.5464(14) 0.219(4) Uiso 0.5 1 d D . P N 14
H7O4 H -0.3563 1.0330 0.5250 0.329 Uiso 0.5 1 d R U P N 14
H7O5 H -0.3340 0.9634 0.5714 0.329 Uiso 0.5 1 d R U P N 14
H7O6 H -0.4249 1.0049 0.5685 0.329 Uiso 0.5 1 d R U P N 14
C1P C -0.0350(14) 0.6532(13) 0.6518(12) 0.245(5) Uiso 0.5 1 d DG . P O 15
C2P C -0.0464(16) 0.6752(13) 0.6969(11) 0.245(5) Uiso 0.5 1 d DG . P O 15
H2P H -0.0029 0.6655 0.7216 0.294 Uiso 0.5 1 calc R U P O 15
C3P C -0.1214(19) 0.7114(12) 0.7057(11) 0.245(5) Uiso 0.5 1 d G . P O 15
H3P H -0.1292 0.7264 0.7365 0.294 Uiso 0.5 1 calc R U P O 15
C4P C -0.1850(14) 0.7255(10) 0.6695(13) 0.245(5) Uiso 0.5 1 d G . P O 15
H4P H -0.2363 0.7502 0.6756 0.294 Uiso 0.5 1 calc R U P O 15
C5P C -0.1736(15) 0.7035(11) 0.6245(11) 0.245(5) Uiso 0.5 1 d G . P O 15
H5P H -0.2171 0.7132 0.5998 0.294 Uiso 0.5 1 calc R U P O 15
C6P C -0.0986(18) 0.6673(12) 0.6157(10) 0.245(5) Uiso 0.5 1 d G . P O 15
H6P H -0.0908 0.6523 0.5849 0.294 Uiso 0.5 1 calc R U P O 15
C7P C 0.0556(14) 0.6218(17) 0.6455(15) 0.245(5) Uiso 0.5 1 d D . P O 15
H7P1 H 0.0742 0.6309 0.6765 0.367 Uiso 0.5 1 d R U P O 15
H7P2 H 0.0885 0.6379 0.6118 0.367 Uiso 0.5 1 d R U P O 15
H7P3 H 0.0613 0.5756 0.6556 0.367 Uiso 0.5 1 d R U P O 15
C1P1 C -0.0435(15) 0.6378(14) 0.6479(14) 0.245(5) Uiso 0.5 1 d DG . P P 16
C2P1 C -0.0499(16) 0.6537(14) 0.6962(13) 0.245(5) Uiso 0.5 1 d G . P P 16
H2P1 H -0.0021 0.6496 0.7152 0.294 Uiso 0.5 1 calc R U P P 16
C3P1 C -0.126(2) 0.6755(11) 0.7167(9) 0.245(5) Uiso 0.5 1 d G . P P 16
H3P1 H -0.1305 0.6863 0.7497 0.294 Uiso 0.5 1 calc R U P P 16
C4P1 C -0.1960(14) 0.6814(10) 0.6889(13) 0.245(5) Uiso 0.5 1 d G . P P 16
H4P1 H -0.2482 0.6963 0.7028 0.294 Uiso 0.5 1 calc R U P P 16
C5P1 C -0.1896(16) 0.6656(12) 0.6406(13) 0.245(5) Uiso 0.5 1 d G . P P 16
H5P1 H -0.2374 0.6696 0.6216 0.294 Uiso 0.5 1 calc R U P P 16
C6P1 C -0.113(2) 0.6438(12) 0.6201(10) 0.245(5) Uiso 0.5 1 d G . P P 16
H6P1 H -0.1090 0.6329 0.5871 0.294 Uiso 0.5 1 calc R U P P 16
C7P1 C 0.0323(16) 0.6058(17) 0.6216(15) 0.245(5) Uiso 0.5 1 d D . P P 16
H7P4 H 0.0736 0.6315 0.6050 0.367 Uiso 0.5 1 d R U P P 16
H7P5 H 0.0094 0.5966 0.5922 0.367 Uiso 0.5 1 d R U P P 16
H7P6 H 0.0576 0.5656 0.6499 0.367 Uiso 0.5 1 d R U P P 16
C1Q C -0.2047(12) 0.8332(12) 0.7302(11) 0.261(5) Uiso 0.5 1 d DG . P Q 17
C2Q C -0.2463(16) 0.7902(12) 0.7693(9) 0.261(5) Uiso 0.5 1 d DG . P Q 17
H2Q H -0.2201 0.7608 0.8025 0.313 Uiso 0.5 1 calc R U P Q 17
C3Q C -0.3261(16) 0.7904(13) 0.7597(12) 0.261(5) Uiso 0.5 1 d G . P Q 17
H3Q H -0.3545 0.7610 0.7863 0.313 Uiso 0.5 1 calc R U P Q 17
C4Q C -0.3644(12) 0.8335(15) 0.7110(14) 0.261(5) Uiso 0.5 1 d G . P Q 17
H4Q H -0.4189 0.8335 0.7044 0.313 Uiso 0.5 1 calc R U P Q 17
C5Q C -0.3228(15) 0.8764(13) 0.6720(10) 0.261(5) Uiso 0.5 1 d G . P Q 17
H5Q H -0.3489 0.9058 0.6387 0.313 Uiso 0.5 1 calc R U P Q 17
C6Q C -0.2429(15) 0.8763(10) 0.6816(10) 0.261(5) Uiso 0.5 1 d DG . P Q 17
H6Q H -0.2145 0.9056 0.6549 0.313 Uiso 0.5 1 calc R U P Q 17
C7Q C -0.1240(14) 0.7978(14) 0.7131(14) 0.261(5) Uiso 0.5 1 d D . P Q 17
H7Q1 H -0.0842 0.8052 0.7344 0.392 Uiso 0.5 1 d R U P Q 17
H7Q2 H -0.1149 0.8189 0.6730 0.392 Uiso 0.5 1 d R U P Q 17
H7Q3 H -0.1177 0.7518 0.7213 0.392 Uiso 0.5 1 d R U P Q 17
C1Q1 C -0.4110(12) 0.7658(11) 0.7531(11) 0.261(5) Uiso 0.5 1 d DG . P R 18
C2Q1 C -0.4022(15) 0.8181(11) 0.7059(10) 0.261(5) Uiso 0.5 1 d DG . P R 18
H2Q1 H -0.4425 0.8352 0.6778 0.313 Uiso 0.5 1 calc R U P R 18
C3Q1 C -0.3347(19) 0.8455(11) 0.6997(11) 0.261(5) Uiso 0.5 1 d G . P R 18
H3Q1 H -0.3287 0.8813 0.6675 0.313 Uiso 0.5 1 calc R U P R 18
C4Q1 C -0.2758(14) 0.8205(14) 0.7408(14) 0.261(5) Uiso 0.5 1 d G . P R 18
H4Q1 H -0.2297 0.8392 0.7366 0.313 Uiso 0.5 1 calc R U P R 18
C5Q1 C -0.2846(15) 0.7682(13) 0.7881(12) 0.261(5) Uiso 0.5 1 d G . P R 18
H5Q1 H -0.2444 0.7511 0.8162 0.313 Uiso 0.5 1 calc R U P R 18
C6Q1 C -0.3521(17) 0.7408(10) 0.7942(8) 0.261(5) Uiso 0.5 1 d DG . P R 18
H6Q1 H -0.3581 0.7051 0.8265 0.313 Uiso 0.5 1 calc R U P R 18
C7Q1 C -0.4156(19) 0.7131(13) 0.7290(14) 0.261(5) Uiso 0.5 1 d D . P R 18
H7Q4 H -0.4536 0.7297 0.6979 0.392 Uiso 0.5 1 d R U P R 18
H7Q5 H -0.4448 0.6958 0.7643 0.392 Uiso 0.5 1 d R U P R 18
H7Q6 H -0.3721 0.6792 0.7232 0.392 Uiso 0.5 1 d R U P R 18
C1R C 0.5179(8) 0.6453(7) 0.7179(5) 0.103(5) Uiso 0.5 1 d G . P S 19
C2R C 0.4353(8) 0.6549(7) 0.7318(6) 0.140(7) Uiso 0.5 1 d G . P S 19
H2R H 0.3962 0.6777 0.7033 0.168 Uiso 0.5 1 calc R U P S 19
C3R C 0.4097(8) 0.6310(9) 0.7874(7) 0.226(15) Uiso 0.5 1 d G . P S 19
H3R H 0.3532 0.6376 0.7969 0.272 Uiso 0.5 1 calc R U P S 19
C4R C 0.4668(13) 0.5976(9) 0.8290(5) 0.170(9) Uiso 0.5 1 d G . P S 19
H4R H 0.4494 0.5813 0.8670 0.204 Uiso 0.5 1 calc R U P S 19
C5R C 0.5495(11) 0.5880(8) 0.8151(6) 0.215(12) Uiso 0.5 1 d G . P S 19
H5R H 0.5885 0.5652 0.8436 0.257 Uiso 0.5 1 calc R U P S 19
C6R C 0.5751(7) 0.6119(8) 0.7595(8) 0.228(13) Uiso 0.5 1 d G . P S 19
H6R H 0.6316 0.6053 0.7500 0.274 Uiso 0.5 1 calc R U P S 19
C7R C 0.5561(12) 0.6759(11) 0.6730(9) 0.152(7) Uiso 0.5 1 d . . P S 19
H7R1 H 0.5753 0.6474 0.6514 0.228 Uiso 0.5 1 d R U P S 19
H7R2 H 0.6030 0.6867 0.6847 0.228 Uiso 0.5 1 d R U P S 19
H7R3 H 0.5207 0.7151 0.6498 0.228 Uiso 0.5 1 d R U P S 19
C1S C 0.4736(11) 0.6416(8) 0.7681(9) 0.211(5) Uiso 0.5 1 d DG . P T 20
C2S C 0.4521(11) 0.6749(11) 0.7126(8) 0.211(5) Uiso 0.5 1 d DG . P T 20
H2S H 0.4219 0.6579 0.6940 0.253 Uiso 0.5 1 calc R U P T 20
C3S C 0.4750(12) 0.7329(11) 0.6842(7) 0.211(5) Uiso 0.5 1 d G . P T 20
H3S H 0.4603 0.7556 0.6462 0.253 Uiso 0.5 1 calc R U P T 20
C4S C 0.5192(12) 0.7577(8) 0.7114(10) 0.211(5) Uiso 0.5 1 d G . P T 20
H4S H 0.5348 0.7973 0.6920 0.253 Uiso 0.5 1 calc R U P T 20
C5S C 0.5407(10) 0.7244(10) 0.7670(10) 0.211(5) Uiso 0.5 1 d G . P T 20
H5S H 0.5709 0.7414 0.7856 0.253 Uiso 0.5 1 calc R U P T 20
C6S C 0.5178(11) 0.6664(10) 0.7953(7) 0.211(5) Uiso 0.5 1 d DG . P T 20
H6S H 0.5325 0.6437 0.8333 0.253 Uiso 0.5 1 calc R U P T 20
C7S C 0.4140(16) 0.6052(15) 0.8048(11) 0.211(5) Uiso 0.5 1 d D . P T 20
H7S1 H 0.3981 0.6245 0.8340 0.316 Uiso 0.5 1 d R U P T 20
H7S2 H 0.4470 0.5621 0.8212 0.316 Uiso 0.5 1 d R U P T 20
H7S3 H 0.3650 0.6027 0.7886 0.316 Uiso 0.5 1 d R U P T 20

loop_
_atom_site_aniso_label
_atom_site_aniso_U_11
_atom_site_aniso_U_22
_atom_site_aniso_U_33
_atom_site_aniso_U_23
_atom_site_aniso_U_13
_atom_site_aniso_U_12
C1A 0.042(2) 0.052(3) 0.052(3) -0.015(2) -0.0003(19) -0.005(2)
C2A 0.045(2) 0.046(3) 0.049(2) -0.009(2) -0.0009(19) -0.005(2)
C3A 0.048(3) 0.056(3) 0.064(3) -0.013(2) 0.004(2) -0.001(2)
C4A 0.046(2) 0.054(3) 0.047(2) -0.015(2) 0.0003(19) -0.004(2)
C5A 0.055(3) 0.055(3) 0.076(3) -0.016(3) 0.014(3) -0.013(2)
C6A 0.050(3) 0.057(3) 0.079(4) -0.020(3) 0.013(2) -0.013(2)
C7A 0.049(3) 0.060(3) 0.062(3) -0.015(2) 0.010(2) -0.008(2)
C8A 0.045(2) 0.059(3) 0.053(3) -0.020(2) 0.005(2) -0.003(2)
C9A 0.054(3) 0.052(3) 0.055(3) -0.014(2) 0.003(2) -0.006(2)
C10A 0.046(2) 0.060(3) 0.050(3) -0.013(2) 0.002(2) -0.008(2)
C11A 0.047(2) 0.047(3) 0.055(3) -0.016(2) 0.003(2) -0.007(2)
C12A 0.045(2) 0.053(3) 0.059(3) -0.015(2) 0.004(2) -0.004(2)
C13A 0.056(3) 0.053(3) 0.062(3) -0.014(2) 0.016(2) -0.009(2)
C14A 0.064(3) 0.063(3) 0.086(4) -0.025(3) 0.032(3) -0.016(3)
C15A 0.057(3) 0.063(4) 0.084(4) -0.012(3) 0.026(3) -0.010(3)
C16A 0.056(3) 0.059(3) 0.064(3) -0.018(3) 0.015(2) -0.007(2)
C17A 0.050(3) 0.060(3) 0.054(3) -0.024(2) 0.008(2) -0.007(2)
C18A 0.064(3) 0.052(3) 0.062(3) -0.023(2) 0.011(2) -0.010(2)
C19A 0.055(3) 0.056(3) 0.053(3) -0.013(2) 0.004(2) -0.006(2)
C20A 0.052(3) 0.052(3) 0.055(3) -0.018(2) 0.007(2) -0.008(2)
C21A 0.048(2) 0.059(3) 0.059(3) -0.017(2) 0.009(2) -0.007(2)
C22A 0.056(3) 0.054(3) 0.057(3) -0.016(2) 0.008(2) -0.002(2)
C23A 0.061(3) 0.064(3) 0.058(3) -0.018(3) 0.013(2) -0.007(3)
C24A 0.060(3) 0.054(3) 0.057(3) -0.019(2) 0.001(2) -0.003(2)
O1A 0.057(2) 0.070(2) 0.078(3) -0.019(2) 0.0226(19) -0.0084(18)
O2A 0.070(2) 0.061(2) 0.076(2) -0.027(2) 0.0175(19) -0.0121(18)
N1A 0.049(2) 0.058(3) 0.060(2) -0.021(2) 0.0110(18) -0.0037(18)
C25A 0.062(3) 0.061(3) 0.064(3) -0.026(3) 0.014(3) -0.013(2)
C26A 0.065(3) 0.060(3) 0.070(3) -0.018(3) 0.005(3) -0.009(3)
C27A 0.064(3) 0.067(4) 0.079(4) -0.022(3) 0.015(3) -0.008(3)
C28A 0.074(4) 0.072(4) 0.105(5) -0.042(4) 0.020(4) -0.009(3)
C29A 0.083(4) 0.080(4) 0.092(5) -0.049(4) 0.021(4) -0.013(3)
C30A 0.064(3) 0.091(4) 0.076(4) -0.048(3) 0.021(3) -0.022(3)
C31A 0.072(3) 0.072(4) 0.065(3) -0.024(3) 0.004(3) -0.002(3)
C32A 0.085(5) 0.243(12) 0.189(10) -0.165(10) 0.027(6) -0.058(6)
C33A 0.46(2) 0.127(9) 0.068(5) -0.020(6) 0.078(10) -0.074(12)
C34A 0.073(4) 0.135(6) 0.089(5) -0.069(5) 0.009(3) -0.018(4)
C35A 0.110(6) 0.182(9) 0.105(6) -0.066(6) 0.016(5) -0.068(6)
C36A 0.093(5) 0.174(8) 0.079(5) -0.042(5) 0.010(4) -0.038(5)
C1B 0.044(2) 0.042(2) 0.051(2) -0.008(2) -0.0018(19) 0.0004(19)
C2B 0.045(2) 0.044(3) 0.049(2) -0.010(2) 0.0008(19) -0.0039(19)
C3B 0.045(2) 0.046(3) 0.050(2) -0.011(2) -0.0015(19) -0.0026(19)
C4B 0.043(2) 0.052(3) 0.046(2) -0.009(2) -0.0004(19) -0.004(2)
C5B 0.043(2) 0.055(3) 0.057(3) -0.013(2) 0.000(2) -0.003(2)
C6B 0.048(2) 0.050(3) 0.053(3) -0.011(2) -0.002(2) -0.001(2)
C7B 0.047(2) 0.047(3) 0.047(2) -0.014(2) 0.0005(19) -0.0023(19)
C8B 0.046(2) 0.052(3) 0.046(2) -0.008(2) 0.0001(19) -0.004(2)
C9B 0.041(2) 0.059(3) 0.045(2) -0.007(2) -0.0071(18) 0.005(2)
C10B 0.042(2) 0.053(3) 0.049(2) -0.006(2) -0.0034(19) -0.002(2)
C11B 0.047(2) 0.048(3) 0.048(2) -0.009(2) 0.0012(19) -0.004(2)
C12B 0.044(2) 0.048(3) 0.056(3) -0.013(2) 0.000(2) -0.001(2)
C13B 0.044(2) 0.047(3) 0.045(2) -0.011(2) -0.0036(19) -0.003(2)
C14B 0.044(2) 0.052(3) 0.049(3) -0.008(2) -0.0048(19) 0.004(2)
C15B 0.048(2) 0.053(3) 0.046(2) -0.008(2) -0.006(2) 0.003(2)
C16B 0.055(3) 0.054(3) 0.041(2) -0.008(2) -0.004(2) -0.005(2)
C17B 0.051(2) 0.050(3) 0.044(2) -0.004(2) -0.002(2) -0.002(2)
C18B 0.052(3) 0.059(3) 0.058(3) -0.013(2) 0.008(2) 0.004(2)
C19B 0.054(3) 0.048(3) 0.053(3) -0.005(2) 0.006(2) -0.001(2)
C20B 0.038(2) 0.051(3) 0.048(2) -0.011(2) 0.0019(18) -0.0006(19)
C21B 0.051(2) 0.046(3) 0.046(2) -0.006(2) -0.005(2) -0.005(2)
C22B 0.042(2) 0.050(3) 0.047(2) -0.005(2) 0.0004(19) -0.005(2)
C23B 0.054(3) 0.059(3) 0.052(3) -0.012(2) -0.003(2) -0.007(2)
C24B 0.056(3) 0.057(3) 0.051(3) -0.012(2) 0.004(2) -0.004(2)
O1B 0.063(2) 0.048(2) 0.059(2) 0.0006(16) 0.0001(16) 0.0031(16)
O2B 0.0547(19) 0.071(2) 0.059(2) -0.0038(18) 0.0092(16) 0.0031(17)
N1B 0.056(2) 0.055(2) 0.046(2) -0.0074(18) 0.0023(17) -0.0005(19)
C25B 0.055(3) 0.055(3) 0.053(3) -0.006(2) 0.003(2) -0.001(2)
C26B 0.066(3) 0.056(3) 0.070(3) -0.012(3) 0.005(3) 0.003(3)
C27B 0.062(3) 0.057(3) 0.086(4) -0.002(3) 0.008(3) -0.005(3)
C28B 0.054(3) 0.064(4) 0.079(4) 0.015(3) 0.004(3) 0.004(3)
C29B 0.051(3) 0.075(4) 0.063(3) 0.016(3) 0.009(3) 0.014(3)
C30B 0.049(3) 0.060(3) 0.061(3) -0.004(3) 0.002(2) 0.008(2)
C31B 0.078(4) 0.081(4) 0.085(4) -0.028(3) 0.008(3) -0.020(3)
C32B 0.080(4) 0.149(8) 0.112(6) -0.057(6) 0.001(4) -0.033(5)
C33B 0.132(6) 0.093(6) 0.133(7) -0.055(5) 0.027(6) -0.007(5)
C34B 0.060(3) 0.066(3) 0.053(3) -0.010(2) -0.004(2) 0.005(3)
C35B 0.077(4) 0.104(5) 0.051(3) -0.008(3) -0.003(3) 0.025(3)
C36B 0.056(3) 0.088(4) 0.076(4) -0.026(3) -0.007(3) 0.006(3)
C1C 0.042(2) 0.051(3) 0.048(2) -0.010(2) 0.0011(19) -0.002(2)
C2C 0.045(2) 0.045(3) 0.049(2) -0.012(2) -0.0045(19) -0.0061(19)
C3C 0.045(2) 0.048(3) 0.048(2) -0.013(2) -0.0039(19) -0.005(2)
C4C 0.044(2) 0.049(3) 0.045(2) -0.011(2) -0.0026(18) -0.005(2)
C5C 0.053(3) 0.053(3) 0.046(2) -0.005(2) -0.003(2) -0.011(2)
C6C 0.052(2) 0.058(3) 0.051(3) -0.006(2) -0.005(2) -0.017(2)
C7C 0.047(2) 0.053(3) 0.046(2) -0.012(2) -0.0018(19) -0.011(2)
C8C 0.052(2) 0.050(3) 0.043(2) -0.013(2) 0.0009(19) -0.010(2)
C9C 0.049(2) 0.048(3) 0.043(2) -0.013(2) -0.0020(18) -0.011(2)
C10C 0.045(2) 0.054(3) 0.049(2) -0.013(2) -0.0006(19) -0.012(2)
C11C 0.043(2) 0.053(3) 0.043(2) -0.010(2) -0.0017(18) -0.0102(19)
C12C 0.043(2) 0.055(3) 0.041(2) -0.014(2) 0.0008(18) -0.008(2)
C13C 0.043(2) 0.054(3) 0.049(2) -0.008(2) -0.0020(19) -0.008(2)
C14C 0.051(3) 0.063(3) 0.059(3) -0.003(2) -0.012(2) -0.016(2)
C15C 0.059(3) 0.072(4) 0.056(3) -0.001(3) -0.014(2) -0.019(3)
C16C 0.057(3) 0.061(3) 0.051(3) -0.010(2) -0.005(2) -0.014(2)
C17C 0.051(2) 0.050(3) 0.047(2) -0.009(2) -0.004(2) -0.007(2)
C18C 0.060(3) 0.052(3) 0.046(2) -0.009(2) 0.002(2) -0.012(2)
C19C 0.054(2) 0.049(3) 0.049(2) -0.013(2) -0.003(2) -0.013(2)
C20C 0.051(2) 0.054(3) 0.040(2) -0.017(2) -0.0008(18) -0.007(2)
C21C 0.048(2) 0.055(3) 0.044(2) -0.014(2) 0.0016(19) -0.012(2)
C22C 0.049(2) 0.061(3) 0.040(2) -0.011(2) -0.0040(19) -0.008(2)
C23C 0.053(3) 0.076(4) 0.063(3) -0.013(3) -0.012(2) -0.011(3)
C24C 0.056(3) 0.062(3) 0.048(3) -0.014(2) -0.004(2) -0.010(2)
O1C 0.065(2) 0.084(3) 0.074(2) -0.003(2) -0.0244(18) -0.025(2)
O2C 0.081(2) 0.062(2) 0.058(2) 0.0039(18) -0.0219(17) -0.0167(19)
N1C 0.061(2) 0.063(3) 0.049(2) -0.010(2) -0.0124(18) -0.013(2)
C25C 0.057(3) 0.055(3) 0.053(3) -0.006(2) -0.013(2) -0.004(2)
C26C 0.055(3) 0.071(4) 0.065(3) -0.022(3) -0.011(2) -0.007(3)
C27C 0.060(3) 0.064(4) 0.073(4) -0.015(3) -0.018(3) 0.005(3)
C28C 0.064(3) 0.063(3) 0.057(3) -0.010(3) -0.022(2) -0.012(3)
C29C 0.057(3) 0.068(3) 0.052(3) -0.013(2) -0.009(2) -0.015(2)
C30C 0.052(3) 0.057(3) 0.052(3) -0.013(2) -0.011(2) -0.009(2)
C31C 0.062(3) 0.107(5) 0.084(4) -0.046(4) -0.014(3) 0.009(3)
C32C 0.192(9) 0.113(7) 0.130(7) -0.077(6) -0.064(6) 0.019(6)
C33C 0.089(5) 0.219(11) 0.122(7) -0.114(7) 0.012(5) -0.013(6)
C34C 0.057(3) 0.070(4) 0.062(3) -0.019(3) -0.014(2) -0.001(3)
C35C 0.072(4) 0.073(4) 0.121(6) -0.032(4) -0.017(4) -0.009(3)
C36C 0.059(3) 0.090(5) 0.098(5) -0.028(4) -0.001(3) -0.013(3)
C1D 0.046(2) 0.047(3) 0.045(2) -0.009(2) -0.0010(18) -0.0032(19)
C2D 0.045(2) 0.048(3) 0.052(3) -0.010(2) -0.0002(19) -0.005(2)
C3D 0.043(2) 0.057(3) 0.045(2) -0.012(2) -0.0025(19) -0.004(2)
C4D 0.048(2) 0.045(3) 0.058(3) -0.013(2) -0.003(2) -0.004(2)
C5D 0.040(2) 0.051(3) 0.056(3) -0.013(2) -0.0046(19) -0.001(2)
C6D 0.046(2) 0.050(3) 0.052(3) -0.013(2) -0.008(2) 0.005(2)
C7D 0.045(2) 0.048(3) 0.050(2) -0.008(2) -0.0052(19) -0.001(2)
C8D 0.042(2) 0.051(3) 0.052(3) -0.012(2) -0.0072(19) 0.000(2)
C9D 0.047(2) 0.059(3) 0.065(3) -0.019(3) -0.004(2) 0.001(2)
C10D 0.043(2) 0.056(3) 0.067(3) -0.021(2) -0.005(2) 0.000(2)
C11D 0.041(2) 0.050(3) 0.053(3) -0.010(2) -0.0045(19) 0.000(2)
C12D 0.043(2) 0.047(3) 0.046(2) -0.010(2) -0.0059(18) 0.0021(19)
C13D 0.042(2) 0.055(3) 0.049(2) -0.010(2) -0.0080(19) -0.001(2)
C14D 0.046(2) 0.050(3) 0.070(3) -0.008(2) -0.017(2) 0.006(2)
C15D 0.049(2) 0.046(3) 0.070(3) -0.019(2) -0.020(2) 0.009(2)
C16D 0.050(2) 0.048(3) 0.055(3) -0.012(2) -0.010(2) 0.000(2)
C17D 0.048(2) 0.054(3) 0.063(3) -0.016(2) -0.013(2) -0.001(2)
C18D 0.046(2) 0.060(3) 0.077(3) -0.025(3) -0.015(2) 0.008(2)
C19D 0.049(3) 0.060(3) 0.073(3) -0.024(3) -0.012(2) 0.006(2)
C20D 0.040(2) 0.054(3) 0.055(3) -0.011(2) -0.008(2) 0.003(2)
C21D 0.045(2) 0.057(3) 0.055(3) -0.018(2) -0.006(2) 0.000(2)
C22D 0.041(2) 0.050(3) 0.054(3) -0.011(2) -0.0099(19) 0.003(2)
C23D 0.048(2) 0.053(3) 0.060(3) -0.013(2) -0.012(2) 0.001(2)
C24D 0.050(2) 0.050(3) 0.057(3) -0.013(2) -0.016(2) 0.003(2)
O1D 0.0605(19) 0.049(2) 0.082(2) -0.0232(18) -0.0249(17) 0.0078(16)
O2D 0.0537(18) 0.070(2) 0.082(2) -0.032(2) -0.0253(17) 0.0080(17)
N1D 0.047(2) 0.054(2) 0.057(2) -0.0181(19) -0.0124(17) 0.0004(17)
C25D 0.047(2) 0.054(3) 0.052(3) -0.017(2) -0.009(2) 0.002(2)
C26D 0.060(3) 0.065(3) 0.055(3) -0.017(3) -0.009(2) 0.001(2)
C27D 0.067(3) 0.070(4) 0.052(3) -0.024(3) -0.008(2) 0.000(3)
C28D 0.069(3) 0.070(4) 0.059(3) -0.029(3) -0.012(3) -0.005(3)
C29D 0.055(3) 0.062(3) 0.066(3) -0.022(3) -0.009(2) -0.004(2)
C30D 0.051(2) 0.057(3) 0.052(3) -0.019(2) -0.011(2) 0.001(2)
C31D 0.057(3) 0.086(4) 0.059(3) -0.017(3) -0.008(2) -0.007(3)
C32D 0.061(3) 0.084(4) 0.079(4) -0.016(3) -0.004(3) -0.008(3)
C33D 0.062(3) 0.121(6) 0.096(5) 0.008(4) 0.005(3) 0.008(4)
C34D 0.059(3) 0.068(3) 0.050(3) -0.018(2) -0.004(2) -0.011(2)
C35D 0.060(3) 0.085(4) 0.071(3) -0.032(3) -0.002(3) -0.001(3)
C36D 0.086(4) 0.091(5) 0.058(3) -0.010(3) -0.013(3) 0.009(3)
C1E 0.076(4) 0.074(4) 0.108(6) -0.011(4) 0.008(4) -0.008(3)
C2E 0.135(6) 0.108(6) 0.087(5) -0.048(5) 0.017(5) -0.060(5)
C3E 0.127(7) 0.107(7) 0.155(9) -0.050(7) 0.059(7) -0.035(6)
C4E 0.139(8) 0.118(8) 0.134(8) -0.034(7) -0.002(7) -0.019(6)
C5E 0.239(13) 0.119(8) 0.108(7) -0.040(6) -0.022(9) -0.049(9)
C6E 0.172(9) 0.090(6) 0.072(5) -0.019(4) 0.028(5) -0.003(5)
C7E 0.173(9) 0.100(7) 0.177(10) -0.046(7) 0.063(8) -0.040(7)
C1F 0.071(4) 0.150(9) 0.114(7) -0.002(6) -0.022(4) -0.013(5)
C2F 0.142(8) 0.218(12) 0.068(5) -0.037(6) 0.005(5) -0.003(8)
C3F 0.136(8) 0.294(17) 0.201(14) -0.176(14) 0.014(8) -0.066(10)
C4F 0.072(4) 0.161(9) 0.108(7) -0.012(6) -0.009(4) -0.005(5)
C5F 0.078(4) 0.107(6) 0.123(7) -0.014(6) -0.019(5) 0.014(4)
C6F 0.084(5) 0.110(7) 0.124(7) -0.028(6) -0.042(5) 0.038(5)
C7F 0.074(5) 0.223(11) 0.103(6) 0.018(7) -0.002(4) -0.024(6)
C1G 0.087(5) 0.214(12) 0.100(7) -0.017(7) 0.000(5) -0.020(6)
C2G 0.100(6) 0.320(18) 0.076(6) -0.013(8) 0.006(5) -0.068(8)
C3G 0.118(8) 0.288(18) 0.153(11) 0.007(11) 0.025(8) -0.043(10)
C4G 0.186(12) 0.262(18) 0.134(11) 0.024(11) 0.031(10) -0.030(12)
C5G 0.123(8) 0.285(18) 0.098(8) 0.018(9) 0.039(7) 0.000(9)
C6G 0.111(7) 0.196(11) 0.085(6) -0.013(6) 0.008(5) -0.004(7)
C7G 0.49(3) 0.24(2) 0.30(3) -0.047(18) 0.15(2) -0.18(2)
C1J 0.251(15) 0.184(13) 0.101(8) -0.051(8) 0.076(9) -0.133(13)
C2J 0.112(7) 0.177(11) 0.088(6) -0.001(7) 0.029(5) -0.046(7)
C3J 0.099(6) 0.168(10) 0.090(6) 0.006(6) -0.005(5) -0.053(6)
C4J 0.097(5) 0.145(8) 0.098(6) 0.000(5) -0.016(5) -0.024(6)
C5J 0.121(7) 0.143(9) 0.097(6) -0.016(6) -0.024(5) -0.034(6)
C6J 0.151(8) 0.164(11) 0.082(6) 0.004(6) 0.008(6) -0.064(8)
C7J 0.72(4) 0.232(17) 0.183(15) -0.090(13) 0.20(2) -0.32(2)

loop_
_atom_type_symbol
_atom_type_description
_atom_type_scat_dispersion_real
_atom_type_scat_dispersion_imag
_atom_type_scat_source
C C 0.0181 0.0091 'International Tables Vol C Tables 4.2.6.8 and 6.1.1.4'
H H 0.0000 0.0000 'International Tables Vol C Tables 4.2.6.8 and 6.1.1.4'
N N 0.0311 0.0180 'International Tables Vol C Tables 4.2.6.8 and 6.1.1.4'
O O 0.0492 0.0322 'International Tables Vol C Tables 4.2.6.8 and 6.1.1.4'

loop_
_geom_angle_atom_site_label_1
_geom_angle_atom_site_label_2
_geom_angle_atom_site_label_3
_geom_angle
_geom_angle_site_symmetry_1
_geom_angle_site_symmetry_3
_geom_angle_publ_flag
C2A C1A C3A 106.9(4) . . ?
C2A C1A C2D 127.7(4) . . ?
C2D C1A C3A 125.3(4) . . ?
C1A C2A C4A 109.6(4) . . ?
C1A C2A C1B 127.9(4) . . ?
C1B C2A C4A 122.2(4) . . ?
C5A C3A C1A 135.1(5) . . ?
C5A C3A C11A 117.8(4) . . ?
C11A C3A C1A 107.1(4) . . ?
C10A C4A C2A 135.8(4) . . ?
C10A C4A C11A 117.9(4) . . ?
C11A C4A C2A 106.3(4) . . ?
C3A C5A H5A 121.0 . . ?
C3A C5A C6A 118.0(5) . . ?
C6A C5A H5A 121.0 . . ?
C5A C6A H6A 118.2 . . ?
C7A C6A C5A 123.7(4) . . ?
C7A C6A H6A 118.2 . . ?
C6A C7A C12A 118.4(4) . . ?
C6A C7A C13A 125.3(4) . . ?
C12A C7A C13A 116.2(5) . . ?
C9A C8A C12A 118.2(4) . . ?
C9A C8A C20A 123.2(5) . . ?
C12A C8A C20A 118.6(4) . . ?
C8A C9A H9A 119.2 . . ?
C8A C9A C10A 121.6(5) . . ?
C10A C9A H9A 119.2 . . ?
C4A C10A C9A 119.3(4) . . ?
C4A C10A H10A 120.4 . . ?
C9A C10A H10A 120.4 . . ?
C3A C11A C4A 110.1(4) . . ?
C12A C11A C3A 125.0(4) . . ?
C12A C11A C4A 124.9(5) . . ?
C8A C12A C7A 124.8(4) . . ?
C11A C12A C7A 117.2(5) . . ?
C11A C12A C8A 118.1(4) . . ?
C14A C13A C7A 122.1(5) . . ?
C14A C13A C21A 118.0(5) . . ?
C21A C13A C7A 119.8(4) . . ?
C13A C14A H14A 119.4 . . ?
C13A C14A C15A 121.2(5) . . ?
C15A C14A H14A 119.4 . . ?
C14A C15A H15A 119.1 . . ?
C16A C15A C14A 121.8(5) . . ?
C16A C15A H15A 119.1 . . ?
C15A C16A C22A 119.1(5) . . ?
C15A C16A C23A 120.3(4) . . ?
C22A C16A C23A 120.6(5) . . ?
C18A C17A C22A 121.0(4) . . ?
C18A C17A C24A 119.5(5) . . ?
C22A C17A C24A 119.3(4) . . ?
C17A C18A H18A 119.6 . . ?
C17A C18A C19A 120.9(5) . . ?
C19A C18A H18A 119.6 . . ?
C18A C19A H19A 119.8 . . ?
C20A C19A C18A 120.4(4) . . ?
C20A C19A H19A 119.8 . . ?
C19A C20A C8A 122.0(4) . . ?
C19A C20A C21A 119.5(4) . . ?
C21A C20A C8A 118.6(5) . . ?
C13A C21A C20A 121.9(4) . . ?
C22A C21A C13A 119.5(4) . . ?
C22A C21A C20A 118.6(5) . . ?
C17A C22A C16A 120.4(4) . . ?
C21A C22A C16A 120.2(5) . . ?
C21A C22A C17A 119.4(4) . . ?
O1A C23A C16A 123.3(5) . . ?
O1A C23A N1A 119.7(5) . . ?
N1A C23A C16A 117.1(4) . . ?
O2A C24A C17A 122.6(5) . . ?
O2A C24A N1A 120.9(4) . . ?
N1A C24A C17A 116.5(5) . . ?
C23A N1A C24A 125.6(4) . . ?
C23A N1A C25A 118.2(4) . . ?
C24A N1A C25A 116.0(4) . . ?
C26A C25A N1A 118.1(5) . . ?
C26A C25A C30A 123.5(5) . . ?
C30A C25A N1A 118.3(5) . . ?
C25A C26A C27A 117.2(6) . . ?
C25A C26A C31A 123.0(5) . . ?
C27A C26A C31A 119.9(6) . . ?
C26A C27A H27A 119.9 . . ?
C28A C27A C26A 120.3(6) . . ?
C28A C27A H27A 119.9 . . ?
C27A C28A H28A 119.1 . . ?
C27A C28A C29A 121.9(6) . . ?
C29A C28A H28A 119.1 . . ?
C28A C29A H29A 119.5 . . ?
C28A C29A C30A 120.9(6) . . ?
C30A C29A H29A 119.5 . . ?
C25A C30A C34A 122.7(5) . . ?
C29A C30A C25A 116.2(6) . . ?
C29A C30A C34A 121.1(6) . . ?
C26A C31A H31A 107.9 . . ?
C32A C31A C26A 112.7(5) . . ?
C32A C31A H31A 107.9 . . ?
C32A C31A C33A 108.2(9) . . ?
C33A C31A C26A 111.9(6) . . ?
C33A C31A H31A 107.9 . . ?
C31A C32A H32A 109.5 . . ?
C31A C32A H32B 109.5 . . ?
C31A C32A H32C 109.5 . . ?
H32A C32A H32B 109.5 . . ?
H32A C32A H32C 109.5 . . ?
H32B C32A H32C 109.5 . . ?
C31A C33A H33A 109.5 . . ?
C31A C33A H33B 109.5 . . ?
C31A C33A H33C 109.5 . . ?
H33A C33A H33B 109.5 . . ?
H33A C33A H33C 109.5 . . ?
H33B C33A H33C 109.5 . . ?
C30A C34A H34A 109.1 . . ?
C30A C34A C35A 108.3(7) . . ?
C30A C34A C36A 112.7(5) . . ?
C35A C34A H34A 109.1 . . ?
C36A C34A H34A 109.1 . . ?
C36A C34A C35A 108.6(6) . . ?
C34A C35A H35A 109.5 . . ?
C34A C35A H35B 109.5 . . ?
C34A C35A H35C 109.5 . . ?
H35A C35A H35B 109.5 . . ?
H35A C35A H35C 109.5 . . ?
H35B C35A H35C 109.5 . . ?
C34A C36A H36A 109.5 . . ?
C34A C36A H36B 109.5 . . ?
C34A C36A H36C 109.5 . . ?
H36A C36A H36B 109.5 . . ?
H36A C36A H36C 109.5 . . ?
H36B C36A H36C 109.5 . . ?
C2B C1B C2A 127.7(4) . . ?
C2B C1B C3B 108.3(4) . . ?
C3B C1B C2A 123.8(4) . . ?
C1B C2B C4B 106.9(4) . . ?
C1B C2B C1C 126.6(4) . . ?
C1C C2B C4B 126.5(4) . . ?
C5B C3B C1B 136.1(4) . . ?
C5B C3B C11B 117.5(4) . . ?
C11B C3B C1B 106.4(4) . . ?
C10B C4B C2B 134.8(4) . . ?
C10B C4B C11B 117.8(4) . . ?
C11B C4B C2B 107.3(4) . . ?
C3B C5B H5B 120.7 . . ?
C3B C5B C6B 118.5(4) . . ?
C6B C5B H5B 120.7 . . ?
C5B C6B H6B 118.0 . . ?
C7B C6B C5B 124.1(4) . . ?
C7B C6B H6B 118.0 . . ?
C6B C7B C12B 117.9(4) . . ?
C6B C7B C13B 124.6(4) . . ?
C12B C7B C13B 117.5(4) . . ?
C9B C8B C12B 117.7(4) . . ?
C9B C8B C20B 125.4(4) . . ?
C12B C8B C20B 116.9(4) . . ?
C8B C9B H9B 118.7 . . ?
C8B C9B C10B 122.7(4) . . ?
C10B C9B H9B 118.7 . . ?
C4B C10B C9B 119.6(4) . . ?
C4B C10B H10B 120.2 . . ?
C9B C10B H10B 120.2 . . ?
C4B C11B C3B 111.0(4) . . ?
C4B C11B C12B 124.6(4) . . ?
C12B C11B C3B 124.4(4) . . ?
C7B C12B C8B 124.8(4) . . ?
C11B C12B C7B 117.6(4) . . ?
C11B C12B C8B 117.6(4) . . ?
C14B C13B C7B 122.3(4) . . ?
C14B C13B C21B 119.1(4) . . ?
C21B C13B C7B 118.5(4) . . ?
C13B C14B H14B 119.0 . . ?
C15B C14B C13B 122.0(4) . . ?
C15B C14B H14B 119.0 . . ?
C14B C15B H15B 119.9 . . ?
C14B C15B C16B 120.3(4) . . ?
C16B C15B H15B 119.9 . . ?
C15B C16B C22B 120.6(4) . . ?
C15B C16B C23B 118.8(4) . . ?
C22B C16B C23B 120.6(4) . . ?
C18B C17B C22B 120.2(4) . . ?
C18B C17B C24B 118.5(4) . . ?
C22B C17B C24B 121.4(4) . . ?
C17B C18B H18B 119.9 . . ?
C17B C18B C19B 120.3(4) . . ?
C19B C18B H18B 119.9 . . ?
C18B C19B H19B 119.2 . . ?
C20B C19B C18B 121.5(4) . . ?
C20B C19B H19B 119.2 . . ?
C19B C20B C8B 121.6(4) . . ?
C19B C20B C21B 119.0(4) . . ?
C21B C20B C8B 119.4(4) . . ?
C20B C21B C13B 122.8(4) . . ?
C20B C21B C22B 118.8(4) . . ?
C22B C21B C13B 118.4(4) . . ?
C16B C22B C21B 119.7(4) . . ?
C17B C22B C16B 120.2(4) . . ?
C17B C22B C21B 120.1(4) . . ?
O1B C23B C16B 123.5(4) . . ?
O1B C23B N1B 120.5(4) . . ?
N1B C23B C16B 116.1(4) . . ?
O2B C24B C17B 122.9(4) . . ?
O2B C24B N1B 121.0(4) . . ?
N1B C24B C17B 116.1(4) . . ?
C23B N1B C25B 117.1(4) . . ?
C24B N1B C23B 125.0(4) . . ?
C24B N1B C25B 116.8(4) . . ?
C26B C25B N1B 118.2(5) . . ?
C26B C25B C30B 124.1(5) . . ?
C30B C25B N1B 117.7(5) . . ?
C25B C26B C27B 117.7(6) . . ?
C25B C26B C31B 124.2(5) . . ?
C27B C26B C31B 118.0(6) . . ?
C26B C27B H27B 120.0 . . ?
C28B C27B C26B 119.9(7) . . ?
C28B C27B H27B 120.0 . . ?
C27B C28B H28B 119.5 . . ?
C27B C28B C29B 121.0(5) . . ?
C29B C28B H28B 119.5 . . ?
C28B C29B H29B 119.5 . . ?
C30B C29B C28B 121.0(6) . . ?
C30B C29B H29B 119.5 . . ?
C25B C30B C34B 121.0(5) . . ?
C29B C30B C25B 116.3(6) . . ?
C29B C30B C34B 122.6(6) . . ?
C26B C31B H31B 107.7 . . ?
C26B C31B C32B 110.5(5) . . ?
C26B C31B C33B 110.6(6) . . ?
C32B C31B H31B 107.7 . . ?
C33B C31B H31B 107.7 . . ?
C33B C31B C32B 112.5(7) . . ?
C31B C32B H32D 109.5 . . ?
C31B C32B H32E 109.5 . . ?
C31B C32B H32F 109.5 . . ?
H32D C32B H32E 109.5 . . ?
H32D C32B H32F 109.5 . . ?
H32E C32B H32F 109.5 . . ?
C31B C33B H33D 109.5 . . ?
C31B C33B H33E 109.5 . . ?
C31B C33B H33F 109.5 . . ?
H33D C33B H33E 109.5 . . ?
H33D C33B H33F 109.5 . . ?
H33E C33B H33F 109.5 . . ?
C30B C34B H34B 107.2 . . ?
C30B C34B C35B 113.9(5) . . ?
C30B C34B C36B 114.9(5) . . ?
C35B C34B H34B 107.2 . . ?
C35B C34B C36B 106.0(5) . . ?
C36B C34B H34B 107.2 . . ?
C34B C35B H35D 109.5 . . ?
C34B C35B H35E 109.5 . . ?
C34B C35B H35F 109.5 . . ?
H35D C35B H35E 109.5 . . ?
H35D C35B H35F 109.5 . . ?
H35E C35B H35F 109.5 . . ?
C34B C36B H36D 109.5 . . ?
C34B C36B H36E 109.5 . . ?
C34B C36B H36F 109.5 . . ?
H36D C36B H36E 109.5 . . ?
H36D C36B H36F 109.5 . . ?
H36E C36B H36F 109.5 . . ?
C2B C1C C3C 124.9(4) . . ?
C2C C1C C2B 126.7(4) . . ?
C2C C1C C3C 108.2(4) . . ?
C1C C2C C4C 108.8(4) . . ?
C1C C2C C1D 128.1(4) . . ?
C1D C2C C4C 122.9(4) . . ?
C5C C3C C1C 136.8(4) . . ?
C5C C3C C11C 117.2(4) . . ?
C11C C3C C1C 106.0(4) . . ?
C10C C4C C2C 135.9(4) . . ?
C10C C4C C11C 118.0(4) . . ?
C11C C4C C2C 106.1(4) . . ?
C3C C5C H5C 120.5 . . ?
C3C C5C C6C 119.0(4) . . ?
C6C C5C H5C 120.5 . . ?
C5C C6C H6C 118.3 . . ?
C7C C6C C5C 123.4(4) . . ?
C7C C6C H6C 118.3 . . ?
C6C C7C C12C 118.0(4) . . ?
C6C C7C C13C 124.9(4) . . ?
C12C C7C C13C 117.1(4) . . ?
C9C C8C C12C 117.5(4) . . ?
C9C C8C C20C 124.0(4) . . ?
C12C C8C C20C 118.5(4) . . ?
C8C C9C H9C 118.2 . . ?
C10C C9C C8C 123.7(4) . . ?
C10C C9C H9C 118.2 . . ?
C4C C10C C9C 118.7(4) . . ?
C4C C10C H10C 120.7 . . ?
C9C C10C H10C 120.7 . . ?
C4C C11C C3C 111.0(4) . . ?
C12C C11C C3C 124.8(4) . . ?
C12C C11C C4C 124.2(4) . . ?
C8C C12C C7C 124.5(4) . . ?
C11C C12C C7C 117.6(4) . . ?
C11C C12C C8C 117.9(4) . . ?
C14C C13C C7C 123.0(4) . . ?
C14C C13C C21C 118.5(4) . . ?
C21C C13C C7C 118.5(4) . . ?
C13C C14C H14C 119.1 . . ?
C15C C14C C13C 121.8(5) . . ?
C15C C14C H14C 119.1 . . ?
C14C C15C H15C 119.5 . . ?
C16C C15C C14C 121.0(5) . . ?
C16C C15C H15C 119.5 . . ?
C15C C16C C22C 119.7(5) . . ?
C15C C16C C23C 119.8(5) . . ?
C22C C16C C23C 120.2(5) . . ?
C18C C17C C22C 119.9(4) . . ?
C18C C17C C24C 118.3(4) . . ?
C22C C17C C24C 121.7(4) . . ?
C17C C18C H18C 119.6 . . ?
C17C C18C C19C 120.9(4) . . ?
C19C C18C H18C 119.6 . . ?
C18C C19C H19C 119.7 . . ?
C20C C19C C18C 120.6(4) . . ?
C20C C19C H19C 119.7 . . ?
C19C C20C C8C 122.2(4) . . ?
C19C C20C C21C 120.1(4) . . ?
C21C C20C C8C 117.6(4) . . ?
C13C C21C C20C 123.3(4) . . ?
C22C C21C C13C 119.2(4) . . ?
C22C C21C C20C 117.4(4) . . ?
C16C C22C C21C 119.5(4) . . ?
C17C C22C C16C 119.6(4) . . ?
C17C C22C C21C 120.9(4) . . ?
O1C C23C C16C 122.9(5) . . ?
O1C C23C N1C 120.5(5) . . ?
N1C C23C C16C 116.6(5) . . ?
O2C C24C C17C 123.7(5) . . ?
O2C C24C N1C 119.8(5) . . ?
N1C C24C C17C 116.5(4) . . ?
C23C N1C C25C 116.3(4) . . ?
C24C N1C C23C 124.5(4) . . ?
C24C N1C C25C 118.9(4) . . ?
C26C C25C N1C 120.5(5) . . ?
C26C C25C C30C 122.4(5) . . ?
C30C C25C N1C 117.1(4) . . ?
C25C C26C C31C 122.4(5) . . ?
C27C C26C C25C 117.3(5) . . ?
C27C C26C C31C 120.2(5) . . ?
C26C C27C H27C 119.5 . . ?
C28C C27C C26C 121.0(5) . . ?
C28C C27C H27C 119.5 . . ?
C27C C28C H28C 119.6 . . ?
C29C C28C C27C 120.8(5) . . ?
C29C C28C H28C 119.6 . . ?
C28C C29C H29C 119.7 . . ?
C28C C29C C30C 120.5(5) . . ?
C30C C29C H29C 119.7 . . ?
C25C C30C C34C 123.1(4) . . ?
C29C C30C C25C 117.8(5) . . ?
C29C C30C C34C 119.1(5) . . ?
C26C C31C H31C 109.1 . . ?
C26C C31C C32C 110.2(6) . . ?
C26C C31C C33C 111.5(6) . . ?
C32C C31C H31C 109.1 . . ?
C33C C31C H31C 109.1 . . ?
C33C C31C C32C 107.9(7) . . ?
C31C C32C H32G 109.5 . . ?
C31C C32C H32H 109.5 . . ?
C31C C32C H32I 109.5 . . ?
H32G C32C H32H 109.5 . . ?
H32G C32C H32I 109.5 . . ?
H32H C32C H32I 109.5 . . ?
C31C C33C H33G 109.5 . . ?
C31C C33C H33H 109.5 . . ?
C31C C33C H33I 109.5 . . ?
H33G C33C H33H 109.5 . . ?
H33G C33C H33I 109.5 . . ?
H33H C33C H33I 109.5 . . ?
C30C C34C H34C 107.8 . . ?
C35C C34C C30C 112.0(4) . . ?
C35C C34C H34C 107.8 . . ?
C35C C34C C36C 109.7(5) . . ?
C36C C34C C30C 111.4(5) . . ?
C36C C34C H34C 107.8 . . ?
C34C C35C H35G 109.5 . . ?
C34C C35C H35H 109.5 . . ?
C34C C35C H35I 109.5 . . ?
H35G C35C H35H 109.5 . . ?
H35G C35C H35I 109.5 . . ?
H35H C35C H35I 109.5 . . ?
C34C C36C H36G 109.5 . . ?
C34C C36C H36H 109.5 . . ?
C34C C36C H36I 109.5 . . ?
H36G C36C H36H 109.5 . . ?
H36G C36C H36I 109.5 . . ?
H36H C36C H36I 109.5 . . ?
C2C C1D C3D 121.3(4) . . ?
C2D C1D C2C 130.1(5) . . ?
C2D C1D C3D 108.5(4) . . ?
C1A C2D C4D 126.0(4) . . ?
C1D C2D C1A 125.1(4) . . ?
C1D C2D C4D 108.8(4) . . ?
C5D C3D C1D 135.9(4) . . ?
C5D C3D C11D 118.0(5) . . ?
C11D C3D C1D 106.0(4) . . ?
C10D C4D C2D 137.5(5) . . ?
C10D C4D C11D 115.6(5) . . ?
C11D C4D C2D 106.9(4) . . ?
C3D C5D H5D 120.1 . . ?
C3D C5D C6D 119.8(4) . . ?
C6D C5D H5D 120.1 . . ?
C5D C6D H6D 118.8 . . ?
C7D C6D C5D 122.5(4) . . ?
C7D C6D H6D 118.8 . . ?
C6D C7D C12D 118.2(5) . . ?
C6D C7D C13D 123.9(4) . . ?
C12D C7D C13D 117.9(4) . . ?
C9D C8D C20D 126.3(4) . . ?
C12D C8D C9D 115.6(5) . . ?
C12D C8D C20D 118.0(4) . . ?
C8D C9D H9D 117.5 . . ?
C10D C9D C8D 125.0(4) . . ?
C10D C9D H9D 117.5 . . ?
C4D C10D H10D 120.4 . . ?
C9D C10D C4D 119.1(5) . . ?
C9D C10D H10D 120.4 . . ?
C4D C11D C3D 109.8(5) . . ?
C12D C11D C3D 124.1(4) . . ?
C12D C11D C4D 126.0(4) . . ?
C8D C12D C7D 124.0(5) . . ?
C11D C12D C7D 117.3(4) . . ?
C11D C12D C8D 118.6(4) . . ?
C7D C13D C21D 119.3(4) . . ?
C14D C13D C7D 122.9(4) . . ?
C14D C13D C21D 117.8(5) . . ?
C13D C14D H14D 118.5 . . ?
C15D C14D C13D 123.1(4) . . ?
C15D C14D H14D 118.5 . . ?
C14D C15D H15D 120.1 . . ?
C14D C15D C16D 119.8(4) . . ?
C16D C15D H15D 120.1 . . ?
C15D C16D C22D 119.3(5) . . ?
C15D C16D C23D 118.9(4) . . ?
C22D C16D C23D 121.8(4) . . ?
C18D C17D C22D 118.9(5) . . ?
C18D C17D C24D 120.8(4) . . ?
C22D C17D C24D 120.3(4) . . ?
C17D C18D H18D 119.1 . . ?
C17D C18D C19D 121.8(5) . . ?
C19D C18D H18D 119.1 . . ?
C18D C19D H19D 119.5 . . ?
C20D C19D C18D 121.0(5) . . ?
C20D C19D H19D 119.5 . . ?
C19D C20D C8D 122.6(4) . . ?
C19D C20D C21D 118.1(5) . . ?
C21D C20D C8D 119.3(4) . . ?
C20D C21D C13D 121.2(5) . . ?
C22D C21D C13D 118.8(4) . . ?
C22D C21D C20D 120.0(4) . . ?
C16D C22D C17D 119.2(5) . . ?
C21D C22D C16D 120.8(4) . . ?
C21D C22D C17D 120.0(4) . . ?
O1D C23D C16D 123.5(4) . . ?
O1D C23D N1D 119.5(5) . . ?
N1D C23D C16D 116.9(4) . . ?
O2D C24D C17D 123.7(4) . . ?
O2D C24D N1D 118.9(5) . . ?
N1D C24D C17D 117.4(4) . . ?
C23D N1D C24D 124.2(4) . . ?
C23D N1D C25D 116.8(4) . . ?
C24D N1D C25D 119.0(4) . . ?
C26D C25D N1D 118.1(4) . . ?
C30D C25D N1D 118.6(4) . . ?
C30D C25D C26D 123.3(5) . . ?
C25D C26D C31D 121.4(5) . . ?
C27D C26D C25D 116.2(5) . . ?
C27D C26D C31D 122.4(5) . . ?
C26D C27D H27D 118.8 . . ?
C28D C27D C26D 122.4(5) . . ?
C28D C27D H27D 118.8 . . ?
C27D C28D H28D 120.2 . . ?
C27D C28D C29D 119.6(5) . . ?
C29D C28D H28D 120.2 . . ?
C28D C29D H29D 119.5 . . ?
C28D C29D C30D 120.9(5) . . ?
C30D C29D H29D 119.5 . . ?
C25D C30D C29D 117.5(5) . . ?
C25D C30D C34D 122.7(5) . . ?
C29D C30D C34D 119.8(5) . . ?
C26D C31D H31D 108.1 . . ?
C26D C31D C32D 111.9(4) . . ?
C26D C31D C33D 111.1(5) . . ?
C32D C31D H31D 108.1 . . ?
C32D C31D C33D 109.4(5) . . ?
C33D C31D H31D 108.1 . . ?
C31D C32D H32J 109.5 . . ?
C31D C32D H32K 109.5 . . ?
C31D C32D H32L 109.5 . . ?
H32J C32D H32K 109.5 . . ?
H32J C32D H32L 109.5 . . ?
H32K C32D H32L 109.5 . . ?
C31D C33D H33J 109.5 . . ?
C31D C33D H33K 109.5 . . ?
C31D C33D H33L 109.5 . . ?
H33J C33D H33K 109.5 . . ?
H33J C33D H33L 109.5 . . ?
H33K C33D H33L 109.5 . . ?
C30D C34D H34D 107.3 . . ?
C30D C34D C36D 110.1(4) . . ?
C35D C34D C30D 113.2(4) . . ?
C35D C34D H34D 107.3 . . ?
C35D C34D C36D 111.4(5) . . ?
C36D C34D H34D 107.3 . . ?
C34D C35D H35J 109.5 . . ?
C34D C35D H35K 109.5 . . ?
C34D C35D H35L 109.5 . . ?
H35J C35D H35K 109.5 . . ?
H35J C35D H35L 109.5 . . ?
H35K C35D H35L 109.5 . . ?
C34D C36D H36J 109.5 . . ?
C34D C36D H36K 109.5 . . ?
C34D C36D H36L 109.5 . . ?
H36J C36D H36K 109.5 . . ?
H36J C36D H36L 109.5 . . ?
H36K C36D H36L 109.5 . . ?
C2E C1E C6E 120.0 . . ?
C2E C1E C7E 118.9(6) . . ?
C6E C1E C7E 121.0(6) . . ?
C1E C2E H2E 120.0 . . ?
C1E C2E C3E 120.0 . . ?
C3E C2E H2E 120.0 . . ?
C2E C3E H3E 120.0 . . ?
C4E C3E C2E 120.0 . . ?
C4E C3E H3E 120.0 . . ?
C3E C4E H4E 120.0 . . ?
C3E C4E C5E 120.0 . . ?
C5E C4E H4E 120.0 . . ?
C4E C5E H5E 120.0 . . ?
C6E C5E C4E 120.0 . . ?
C6E C5E H5E 120.0 . . ?
C1E C6E H6E 120.0 . . ?
C5E C6E C1E 120.0 . . ?
C5E C6E H6E 120.0 . . ?
C1E C7E H7E1 110.1 . . ?
C1E C7E H7E2 104.1 . . ?
C1E C7E H7E3 114.0 . . ?
H7E1 C7E H7E2 109.4 . . ?
H7E1 C7E H7E3 109.5 . . ?
H7E2 C7E H7E3 109.5 . . ?
C2F C1F C6F 120.0 . . ?
C2F C1F C7F 122.5(7) . . ?
C6F C1F C7F 117.4(7) . . ?
C1F C2F H2F 120.0 . . ?
C1F C2F C3F 120.0 . . ?
C3F C2F H2F 120.0 . . ?
C2F C3F H3F 120.0 . . ?
C4F C3F C2F 120.0 . . ?
C4F C3F H3F 120.0 . . ?
C3F C4F H4F 120.0 . . ?
C3F C4F C5F 120.0 . . ?
C5F C4F H4F 120.0 . . ?
C4F C5F H5F 120.0 . . ?
C6F C5F C4F 120.0 . . ?
C6F C5F H5F 120.0 . . ?
C1F C6F H6F 120.0 . . ?
C5F C6F C1F 120.0 . . ?
C5F C6F H6F 120.0 . . ?
C1F C7F H7F1 110.8 . . ?
C1F C7F H7F2 109.4 . . ?
C1F C7F H7F3 108.2 . . ?
H7F1 C7F H7F2 109.5 . . ?
H7F1 C7F H7F3 109.5 . . ?
H7F2 C7F H7F3 109.4 . . ?
C2G C1G C6G 120.0 . . ?
C2G C1G C7G 125.9(9) . . ?
C6G C1G C7G 113.8(9) . . ?
C1G C2G H2G 120.0 . . ?
C3G C2G C1G 120.0 . . ?
C3G C2G H2G 120.0 . . ?
C2G C3G H3G 120.0 . . ?
C2G C3G C4G 120.0 . . ?
C4G C3G H3G 120.0 . . ?
C3G C4G H4G 120.0 . . ?
C3G C4G C5G 120.0 . . ?
C5G C4G H4G 120.0 . . ?
C4G C5G H5G 120.0 . . ?
C4G C5G C6G 120.0 . . ?
C6G C5G H5G 120.0 . . ?
C1G C6G H6G 120.0 . . ?
C5G C6G C1G 120.0 . . ?
C5G C6G H6G 120.0 . . ?
C1G C7G H7G1 108.5 . . ?
C1G C7G H7G2 109.1 . . ?
C1G C7G H7G3 110.8 . . ?
H7G1 C7G H7G2 109.5 . . ?
H7G1 C7G H7G3 109.5 . . ?
H7G2 C7G H7G3 109.4 . . ?
C2H C1H C6H 120.0 . . ?
C7H C1H C2H 106.2(15) . . ?
C7H C1H C6H 131.5(14) . . ?
C1H C2H H2H 120.0 . . ?
C1H C2H C3H 120.0 . . ?
C3H C2H H2H 120.0 . . ?
C2H C3H H3H 120.0 . . ?
C2H C3H C4H 120.0 . . ?
C4H C3H H3H 120.0 . . ?
C3H C4H H4H 120.0 . . ?
C5H C4H C3H 120.0 . . ?
C5H C4H H4H 120.0 . . ?
C4H C5H H5H 120.0 . . ?
C4H C5H C6H 120.0 . . ?
C6H C5H H5H 120.0 . . ?
C1H C6H H6H 120.0 . . ?
C5H C6H C1H 120.0 . . ?
C5H C6H H6H 120.0 . . ?
C1H C7H H7H1 106.9 . . ?
C1H C7H H7H2 105.1 . . ?
C1H C7H H7H3 116.2 . . ?
H7H1 C7H H7H2 109.5 . . ?
H7H1 C7H H7H3 109.5 . . ?
H7H2 C7H H7H3 109.5 . . ?
C2H1 C1H1 C6H1 120.0 . . ?
C2H1 C1H1 C7H1 106.6(11) . . ?
C6H1 C1H1 C7H1 112.9(12) . . ?
C1H1 C2H1 H2H1 120.0 . . ?
C1H1 C2H1 C3H1 120.0 . . ?
C3H1 C2H1 H2H1 120.0 . . ?
C2H1 C3H1 H3H1 120.0 . . ?
C4H1 C3H1 C2H1 120.0 . . ?
C4H1 C3H1 H3H1 120.0 . . ?
C3H1 C4H1 H4H1 120.0 . . ?
C5H1 C4H1 C3H1 120.0 . . ?
C5H1 C4H1 H4H1 120.0 . . ?
C4H1 C5H1 H5H1 120.0 . . ?
C4H1 C5H1 C6H1 120.0 . . ?
C6H1 C5H1 H5H1 120.0 . . ?
C1H1 C6H1 H6H1 120.0 . . ?
C5H1 C6H1 C1H1 120.0 . . ?
C5H1 C6H1 H6H1 120.0 . . ?
C1H1 C7H1 H7H4 105.3 . . ?
C1H1 C7H1 H7H5 108.0 . . ?
C1H1 C7H1 H7H6 115.0 . . ?
H7H4 C7H1 H7H5 109.5 . . ?
H7H4 C7H1 H7H6 109.5 . . ?
H7H5 C7H1 H7H6 109.5 . . ?
C2I C1I C6I 120.0 . . ?
C2I C1I C7I 123.4(10) . . ?
C6I C1I C7I 116.6(10) . . ?
C1I C2I H2I 120.0 . . ?
C1I C2I C3I 120.0 . . ?
C3I C2I H2I 120.0 . . ?
C2I C3I H3I 120.0 . . ?
C2I C3I C4I 120.0 . . ?
C4I C3I H3I 120.0 . . ?
C3I C4I H4I 120.0 . . ?
C3I C4I C5I 120.0 . . ?
C5I C4I H4I 120.0 . . ?
C4I C5I H5I 120.0 . . ?
C6I C5I C4I 120.0 . . ?
C6I C5I H5I 120.0 . . ?
C1I C6I H6I 120.0 . . ?
C5I C6I C1I 120.0 . . ?
C5I C6I H6I 120.0 . . ?
C1I C7I H7I1 107.0 . . ?
C1I C7I H7I2 110.4 . . ?
C1I C7I H7I3 111.0 . . ?
H7I1 C7I H7I2 109.5 . . ?
H7I1 C7I H7I3 109.5 . . ?
H7I2 C7I H7I3 109.5 . . ?
C2I1 C1I1 C6I1 120.0 . . ?
C2I1 C1I1 C7I1 124.6(15) . . ?
C6I1 C1I1 C7I1 115.4(15) . . ?
C1I1 C2I1 H2I1 120.0 . . ?
C3I1 C2I1 C1I1 120.0 . . ?
C3I1 C2I1 H2I1 120.0 . . ?
C2I1 C3I1 H3I1 120.0 . . ?
C2I1 C3I1 C4I1 120.0 . . ?
C4I1 C3I1 H3I1 120.0 . . ?
C3I1 C4I1 H4I1 120.0 . . ?
C5I1 C4I1 C3I1 120.0 . . ?
C5I1 C4I1 H4I1 120.0 . . ?
C4I1 C5I1 H5I1 120.0 . . ?
C4I1 C5I1 C6I1 120.0 . . ?
C6I1 C5I1 H5I1 120.0 . . ?
C1I1 C6I1 H6I1 120.0 . . ?
C5I1 C6I1 C1I1 120.0 . . ?
C5I1 C6I1 H6I1 120.0 . . ?
C1I1 C7I1 H7I4 108.3 . . ?
C1I1 C7I1 H7I5 113.6 . . ?
C1I1 C7I1 H7I6 106.4 . . ?
H7I4 C7I1 H7I5 109.5 . . ?
H7I4 C7I1 H7I6 109.5 . . ?
H7I5 C7I1 H7I6 109.5 . . ?
C2J C1J C6J 120.0 . . ?
C2J C1J C7J 114.6(12) . . ?
C6J C1J C7J 125.4(12) . . ?
C1J C2J H2J 120.0 . . ?
C3J C2J C1J 120.0 . . ?
C3J C2J H2J 120.0 . . ?
C2J C3J H3J 120.0 . . ?
C2J C3J C4J 120.0 . . ?
C4J C3J H3J 120.0 . . ?
C3J C4J H4J 120.0 . . ?
C5J C4J C3J 120.0 . . ?
C5J C4J H4J 120.0 . . ?
C4J C5J H5J 120.0 . . ?
C4J C5J C6J 120.0 . . ?
C6J C5J H5J 120.0 . . ?
C1J C6J H6J 120.0 . . ?
C5J C6J C1J 120.0 . . ?
C5J C6J H6J 120.0 . . ?
C1J C7J H7J1 105.5 . . ?
C1J C7J H7J2 106.3 . . ?
C1J C7J H7J3 116.5 . . ?
H7J1 C7J H7J2 109.5 . . ?
H7J1 C7J H7J3 109.4 . . ?
H7J2 C7J H7J3 109.4 . . ?
C2K C1K C6K 120.0 . . ?
C2K C1K C7K 95.5(16) . . ?
C6K C1K C7K 143.6(16) . . ?
C1K C2K H2K 120.0 . . ?
C1K C2K C3K 120.0 . . ?
C3K C2K H2K 120.0 . . ?
C2K C3K H3K 120.0 . . ?
C2K C3K C4K 120.0 . . ?
C4K C3K H3K 120.0 . . ?
C3K C4K H4K 120.0 . . ?
C5K C4K C3K 120.0 . . ?
C5K C4K H4K 120.0 . . ?
C4K C5K H5K 120.0 . . ?
C6K C5K C4K 120.0 . . ?
C6K C5K H5K 120.0 . . ?
C1K C6K H6K 120.0 . . ?
C5K C6K C1K 120.0 . . ?
C5K C6K H6K 120.0 . . ?
C1K C7K H7K1 122.1 . . ?
C1K C7K H7K2 104.8 . . ?
C1K C7K H7K3 100.8 . . ?
H7K1 C7K H7K2 109.5 . . ?
H7K1 C7K H7K3 109.5 . . ?
H7K2 C7K H7K3 109.5 . . ?
C2K1 C1K1 C6K1 120.0 . . ?
C2K1 C1K1 C7K1 124.5(10) . . ?
C6K1 C1K1 C7K1 115.2(10) . . ?
C1K1 C2K1 H2K1 120.0 . . ?
C3K1 C2K1 C1K1 120.0 . . ?
C3K1 C2K1 H2K1 120.0 . . ?
C2K1 C3K1 H3K1 120.0 . . ?
C4K1 C3K1 C2K1 120.0 . . ?
C4K1 C3K1 H3K1 120.0 . . ?
C3K1 C4K1 H4K1 120.0 . . ?
C5K1 C4K1 C3K1 120.0 . . ?
C5K1 C4K1 H4K1 120.0 . . ?
C4K1 C5K1 H5K1 120.0 . . ?
C4K1 C5K1 C6K1 120.0 . . ?
C6K1 C5K1 H5K1 120.0 . . ?
C1K1 C6K1 H6K1 120.0 . . ?
C5K1 C6K1 C1K1 120.0 . . ?
C5K1 C6K1 H6K1 120.0 . . ?
C1K1 C7K1 H7K4 104.7 . . ?
C1K1 C7K1 H7K5 114.0 . . ?
C1K1 C7K1 H7K6 109.5 . . ?
H7K4 C7K1 H7K5 109.5 . . ?
H7K4 C7K1 H7K6 109.5 . . ?
H7K5 C7K1 H7K6 109.5 . . ?
C2L C1L C6L 120.0 . . ?
C2L C1L C7L 111.1(12) . . ?
C6L C1L C7L 128.9(12) . . ?
C1L C2L H2L 120.0 . . ?
C1L C2L C3L 120.0 . . ?
C3L C2L H2L 120.0 . . ?
C2L C3L H3L 120.0 . . ?
C4L C3L C2L 120.0 . . ?
C4L C3L H3L 120.0 . . ?
C3L C4L H4L 120.0 . . ?
C3L C4L C5L 120.0 . . ?
C5L C4L H4L 120.0 . . ?
C4L C5L H5L 120.0 . . ?
C6L C5L C4L 120.0 . . ?
C6L C5L H5L 120.0 . . ?
C1L C6L H6L 120.0 . . ?
C5L C6L C1L 120.0 . . ?
C5L C6L H6L 120.0 . . ?
C1L C7L H7L1 118.2 . . ?
C1L C7L H7L2 108.1 . . ?
C1L C7L H7L3 101.7 . . ?
H7L1 C7L H7L2 109.5 . . ?
H7L1 C7L H7L3 109.5 . . ?
H7L2 C7L H7L3 109.5 . . ?
C2L1 C1L1 C6L1 120.0 . . ?
C7L1 C1L1 C2L1 122.5(13) . . ?
C7L1 C1L1 C6L1 116.9(13) . . ?
C1L1 C2L1 H2L1 120.0 . . ?
C1L1 C2L1 C3L1 120.0 . . ?
C3L1 C2L1 H2L1 120.0 . . ?
C2L1 C3L1 H3L1 120.0 . . ?
C4L1 C3L1 C2L1 120.0 . . ?
C4L1 C3L1 H3L1 120.0 . . ?
C3L1 C4L1 H4L1 120.0 . . ?
C5L1 C4L1 C3L1 120.0 . . ?
C5L1 C4L1 H4L1 120.0 . . ?
C4L1 C5L1 H5L1 120.0 . . ?
C6L1 C5L1 C4L1 120.0 . . ?
C6L1 C5L1 H5L1 120.0 . . ?
C1L1 C6L1 H6L1 120.0 . . ?
C5L1 C6L1 C1L1 120.0 . . ?
C5L1 C6L1 H6L1 120.0 . . ?
C1L1 C7L1 H7L4 111.7 . . ?
C1L1 C7L1 H7L5 107.5 . . ?
C1L1 C7L1 H7L6 109.2 . . ?
H7L4 C7L1 H7L5 109.5 . . ?
H7L4 C7L1 H7L6 109.5 . . ?
H7L5 C7L1 H7L6 109.5 . . ?
C2M C1M C6M 120.0 . . ?
C2M C1M C7M 115.2(14) . . ?
C6M C1M C7M 119.6(14) . . ?
C1M C2M H2M 120.0 . . ?
C1M C2M C3M 120.0 . . ?
C3M C2M H2M 120.0 . . ?
C2M C3M H3M 120.0 . . ?
C2M C3M C4M 120.0 . . ?
C4M C3M H3M 120.0 . . ?
C3M C4M H4M 120.0 . . ?
C5M C4M C3M 120.0 . . ?
C5M C4M H4M 120.0 . . ?
C4M C5M H5M 120.0 . . ?
C4M C5M C6M 120.0 . . ?
C6M C5M H5M 120.0 . . ?
C1M C6M H6M 120.0 . . ?
C5M C6M C1M 120.0 . . ?
C5M C6M H6M 120.0 . . ?
C1M C7M H7M1 104.3 . . ?
C1M C7M H7M2 103.1 . . ?
C1M C7M H7M3 120.5 . . ?
H7M1 C7M H7M2 109.5 . . ?
H7M1 C7M H7M3 109.5 . . ?
H7M2 C7M H7M3 109.5 . . ?
C2M1 C1M1 C6M1 120.0 . . ?
C2M1 C1M1 C7M1 131.1(11) . . ?
C6M1 C1M1 C7M1 108.6(11) . . ?
C1M1 C2M1 H2M1 120.0 . . ?
C3M1 C2M1 C1M1 120.0 . . ?
C3M1 C2M1 H2M1 120.0 . . ?
C2M1 C3M1 H3M1 120.0 . . ?
C2M1 C3M1 C4M1 120.0 . . ?
C4M1 C3M1 H3M1 120.0 . . ?
C3M1 C4M1 H4M1 120.0 . . ?
C5M1 C4M1 C3M1 120.0 . . ?
C5M1 C4M1 H4M1 120.0 . . ?
C4M1 C5M1 H5M1 120.0 . . ?
C6M1 C5M1 C4M1 120.0 . . ?
C6M1 C5M1 H5M1 120.0 . . ?
C1M1 C6M1 H6M1 120.0 . . ?
C5M1 C6M1 C1M1 120.0 . . ?
C5M1 C6M1 H6M1 120.0 . . ?
C1M1 C7M1 H7M4 108.8 . . ?
C1M1 C7M1 H7M5 109.3 . . ?
C1M1 C7M1 H7M6 110.3 . . ?
H7M4 C7M1 H7M5 109.5 . . ?
H7M4 C7M1 H7M6 109.5 . . ?
H7M5 C7M1 H7M6 109.5 . . ?
C2N C1N C6N 120.0 . . ?
C2N C1N C7N 122.8(10) . . ?
C6N C1N C7N 117.1(10) . . ?
C1N C2N H2N 120.0 . . ?
C3N C2N C1N 120.0 . . ?
C3N C2N H2N 120.0 . . ?
C2N C3N H3N 120.0 . . ?
C2N C3N C4N 120.0 . . ?
C4N C3N H3N 120.0 . . ?
C3N C4N H4N 120.0 . . ?
C5N C4N C3N 120.0 . . ?
C5N C4N H4N 120.0 . . ?
C4N C5N H5N 120.0 . . ?
C6N C5N C4N 120.0 . . ?
C6N C5N H5N 120.0 . . ?
C1N C6N H6N 120.0 . . ?
C5N C6N C1N 120.0 . . ?
C5N C6N H6N 120.0 . . ?
C1N C7N H7N1 108.0 . . ?
C1N C7N H7N2 109.4 . . ?
C1N C7N H7N3 110.9 . . ?
H7N1 C7N H7N2 109.5 . . ?
H7N1 C7N H7N3 109.5 . . ?
H7N2 C7N H7N3 109.5 . . ?
C2N1 C1N1 C6N1 120.0 . . ?
C2N1 C1N1 C7N1 66.4(14) . . ?
C6N1 C1N1 C7N1 173.4(14) . . ?
C1N1 C2N1 H2N1 120.0 . . ?
C1N1 C2N1 C3N1 120.0 . . ?
C1N1 C2N1 C7N1 59.6(9) . . ?
C3N1 C2N1 H2N1 120.0 . . ?
C3N1 C2N1 C7N1 178.1(16) . . ?
C7N1 C2N1 H2N1 60.5 . . ?
C2N1 C3N1 H3N1 120.0 . . ?
C4N1 C3N1 C2N1 120.0 . . ?
C4N1 C3N1 H3N1 120.0 . . ?
C3N1 C4N1 H4N1 120.0 . . ?
C5N1 C4N1 C3N1 120.0 . . ?
C5N1 C4N1 H4N1 120.0 . . ?
C4N1 C5N1 H5N1 120.0 . . ?
C4N1 C5N1 C6N1 120.0 . . ?
C6N1 C5N1 H5N1 120.0 . . ?
C1N1 C6N1 H6N1 120.0 . . ?
C5N1 C6N1 C1N1 120.0 . . ?
C5N1 C6N1 H6N1 120.0 . . ?
C1N1 C7N1 C2N1 54.1(6) . . ?
C1N1 C7N1 H7N4 113.2 . . ?
C1N1 C7N1 H7N5 85.4 . . ?
C1N1 C7N1 H7N6 126.3 . . ?
C2N1 C7N1 H7N4 89.7 . . ?
C2N1 C7N1 H7N5 139.5 . . ?
C2N1 C7N1 H7N6 96.2 . . ?
H7N4 C7N1 H7N5 109.5 . . ?
H7N4 C7N1 H7N6 109.5 . . ?
H7N5 C7N1 H7N6 109.5 . . ?
C2O C1O C6O 120.0 . . ?
C2O C1O C7O 114(2) . . ?
C6O C1O C7O 126(2) . . ?
C1O C2O H2O 120.0 . . ?
C3O C2O C1O 120.0 . . ?
C3O C2O H2O 120.0 . . ?
C2O C3O H3O 120.0 . . ?
C2O C3O C4O 120.0 . . ?
C4O C3O H3O 120.0 . . ?
C3O C4O H4O 120.0 . . ?
C5O C4O C3O 120.0 . . ?
C5O C4O H4O 120.0 . . ?
C4O C5O H5O 120.0 . . ?
C4O C5O C6O 120.0 . . ?
C6O C5O H5O 120.0 . . ?
C1O C6O H6O 120.0 . . ?
C5O C6O C1O 120.0 . . ?
C5O C6O H6O 120.0 . . ?
C1O C7O H7O1 110.1 . . ?
C1O C7O H7O2 110.0 . . ?
C1O C7O H7O3 108.3 . . ?
H7O1 C7O H7O2 109.5 . . ?
H7O1 C7O H7O3 109.5 . . ?
H7O2 C7O H7O3 109.5 . . ?
C2O1 C1O1 C6O1 120.0 . . ?
C2O1 C1O1 C7O1 128(2) . . ?
C6O1 C1O1 C7O1 111(2) . . ?
C1O1 C2O1 H2O1 120.0 . . ?
C1O1 C2O1 C3O1 120.0 . . ?
C3O1 C2O1 H2O1 120.0 . . ?
C2O1 C3O1 H3O1 120.0 . . ?
C2O1 C3O1 C4O1 120.0 . . ?
C4O1 C3O1 H3O1 120.0 . . ?
C3O1 C4O1 H4O1 120.0 . . ?
C5O1 C4O1 C3O1 120.0 . . ?
C5O1 C4O1 H4O1 120.0 . . ?
C4O1 C5O1 H5O1 120.0 . . ?
C6O1 C5O1 C4O1 120.0 . . ?
C6O1 C5O1 H5O1 120.0 . . ?
C1O1 C6O1 H6O1 120.0 . . ?
C5O1 C6O1 C1O1 120.0 . . ?
C5O1 C6O1 H6O1 120.0 . . ?
C1O1 C7O1 H7O4 139.7 . . ?
C1O1 C7O1 H7O5 81.0 . . ?
C1O1 C7O1 H7O6 102.6 . . ?
H7O4 C7O1 H7O5 109.5 . . ?
H7O4 C7O1 H7O6 109.5 . . ?
H7O5 C7O1 H7O6 109.5 . . ?
C2P C1P C6P 120.0 . . ?
C2P C1P C7P 111.2(16) . . ?
C6P C1P C7P 128.4(17) . . ?
C1P C2P H2P 120.0 . . ?
C3P C2P C1P 120.0 . . ?
C3P C2P H2P 120.0 . . ?
C2P C3P H3P 120.0 . . ?
C2P C3P C4P 120.0 . . ?
C4P C3P H3P 120.0 . . ?
C3P C4P H4P 120.0 . . ?
C5P C4P C3P 120.0 . . ?
C5P C4P H4P 120.0 . . ?
C4P C5P H5P 120.0 . . ?
C4P C5P C6P 120.0 . . ?
C6P C5P H5P 120.0 . . ?
C1P C6P H6P 120.0 . . ?
C5P C6P C1P 120.0 . . ?
C5P C6P H6P 120.0 . . ?
C1P C7P H7P1 94.7 . . ?
C1P C7P H7P2 122.6 . . ?
C1P C7P H7P3 109.8 . . ?
H7P1 C7P H7P2 109.5 . . ?
H7P1 C7P H7P3 109.5 . . ?
H7P2 C7P H7P3 109.5 . . ?
C2P1 C1P1 C6P1 120.0 . . ?
C2P1 C1P1 C7P1 129(3) . . ?
C6P1 C1P1 C7P1 111(3) . . ?
C1P1 C2P1 H2P1 120.0 . . ?
C3P1 C2P1 C1P1 120.0 . . ?
C3P1 C2P1 H2P1 120.0 . . ?
C2P1 C3P1 H3P1 120.0 . . ?
C4P1 C3P1 C2P1 120.0 . . ?
C4P1 C3P1 H3P1 120.0 . . ?
C3P1 C4P1 H4P1 120.0 . . ?
C3P1 C4P1 C5P1 120.0 . . ?
C5P1 C4P1 H4P1 120.0 . . ?
C4P1 C5P1 H5P1 120.0 . . ?
C6P1 C5P1 C4P1 120.0 . . ?
C6P1 C5P1 H5P1 120.0 . . ?
C1P1 C6P1 H6P1 120.0 . . ?
C5P1 C6P1 C1P1 120.0 . . ?
C5P1 C6P1 H6P1 120.0 . . ?
C1P1 C7P1 H7P4 116.3 . . ?
C1P1 C7P1 H7P5 103.1 . . ?
C1P1 C7P1 H7P6 108.8 . . ?
H7P4 C7P1 H7P5 109.5 . . ?
H7P4 C7P1 H7P6 109.5 . . ?
H7P5 C7P1 H7P6 109.5 . . ?
C2Q C1Q C6Q 120.0 . . ?
C2Q C1Q C7Q 110.4(13) . . ?
C6Q C1Q C7Q 107.7(13) . . ?
C1Q C2Q H2Q 120.0 . . ?
C1Q C2Q C3Q 120.0 . . ?
C3Q C2Q H2Q 120.0 . . ?
C2Q C3Q H3Q 120.0 . . ?
C2Q C3Q C4Q 120.0 . . ?
C4Q C3Q H3Q 120.0 . . ?
C3Q C4Q H4Q 120.0 . . ?
C3Q C4Q C5Q 120.0 . . ?
C5Q C4Q H4Q 120.0 . . ?
C4Q C5Q H5Q 120.0 . . ?
C4Q C5Q C6Q 120.0 . . ?
C6Q C5Q H5Q 120.0 . . ?
C1Q C6Q H6Q 120.0 . . ?
C5Q C6Q C1Q 120.0 . . ?
C5Q C6Q H6Q 120.0 . . ?
C1Q C7Q H7Q1 102.8 . . ?
C1Q C7Q H7Q2 108.0 . . ?
C1Q C7Q H7Q3 117.3 . . ?
H7Q1 C7Q H7Q2 109.5 . . ?
H7Q1 C7Q H7Q3 109.5 . . ?
H7Q2 C7Q H7Q3 109.5 . . ?
C2Q1 C1Q1 C6Q1 120.0 . . ?
C2Q1 C1Q1 C7Q1 104.0(13) . . ?
C6Q1 C1Q1 C7Q1 108.5(13) . . ?
C1Q1 C2Q1 H2Q1 120.0 . . ?
C3Q1 C2Q1 C1Q1 120.0 . . ?
C3Q1 C2Q1 H2Q1 120.0 . . ?
C2Q1 C3Q1 H3Q1 120.0 . . ?
C2Q1 C3Q1 C4Q1 120.0 . . ?
C4Q1 C3Q1 H3Q1 120.0 . . ?
C3Q1 C4Q1 H4Q1 120.0 . . ?
C5Q1 C4Q1 C3Q1 120.0 . . ?
C5Q1 C4Q1 H4Q1 120.0 . . ?
C4Q1 C5Q1 H5Q1 120.0 . . ?
C6Q1 C5Q1 C4Q1 120.0 . . ?
C6Q1 C5Q1 H5Q1 120.0 . . ?
C1Q1 C6Q1 H6Q1 120.0 . . ?
C5Q1 C6Q1 C1Q1 120.0 . . ?
C5Q1 C6Q1 H6Q1 120.0 . . ?
C1Q1 C7Q1 H7Q4 111.2 . . ?
C1Q1 C7Q1 H7Q5 83.5 . . ?
C1Q1 C7Q1 H7Q6 129.6 . . ?
H7Q4 C7Q1 H7Q5 109.5 . . ?
H7Q4 C7Q1 H7Q6 109.5 . . ?
H7Q5 C7Q1 H7Q6 109.5 . . ?
C2R C1R C6R 120.0 . . ?
C7R C1R C2R 129.7(15) . . ?
C7R C1R C6R 108.0(15) . . ?
C1R C2R H2R 120.0 . . ?
C3R C2R C1R 120.0 . . ?
C3R C2R H2R 120.0 . . ?
C2R C3R H3R 120.0 . . ?
C2R C3R C4R 120.0 . . ?
C4R C3R H3R 120.0 . . ?
C3R C4R H4R 120.0 . . ?
C5R C4R C3R 120.0 . . ?
C5R C4R H4R 120.0 . . ?
C4R C5R H5R 120.0 . . ?
C4R C5R C6R 120.0 . . ?
C6R C5R H5R 120.0 . . ?
C1R C6R H6R 120.0 . . ?
C5R C6R C1R 120.0 . . ?
C5R C6R H6R 120.0 . . ?
C1R C7R H7R1 108.0 . . ?
C1R C7R H7R2 108.4 . . ?
C1R C7R H7R3 111.9 . . ?
H7R1 C7R H7R2 109.5 . . ?
H7R1 C7R H7R3 109.5 . . ?
H7R2 C7R H7R3 109.5 . . ?
C2S C1S C6S 120.0 . . ?
C2S C1S C7S 116.6(12) . . ?
C6S C1S C7S 114.5(13) . . ?
C1S C2S H2S 120.0 . . ?
C1S C2S C3S 120.0 . . ?
C3S C2S H2S 120.0 . . ?
C2S C3S H3S 120.0 . . ?
C4S C3S C2S 120.0 . . ?
C4S C3S H3S 120.0 . . ?
C3S C4S H4S 120.0 . . ?
C5S C4S C3S 120.0 . . ?
C5S C4S H4S 120.0 . . ?
C4S C5S H5S 120.0 . . ?
C4S C5S C6S 120.0 . . ?
C6S C5S H5S 120.0 . . ?
C1S C6S H6S 120.0 . . ?
C5S C6S C1S 120.0 . . ?
C5S C6S H6S 120.0 . . ?
C1S C7S H7S1 104.9 . . ?
C1S C7S H7S2 103.3 . . ?
C1S C7S H7S3 119.8 . . ?
H7S1 C7S H7S2 109.5 . . ?
H7S1 C7S H7S3 109.5 . . ?
H7S2 C7S H7S3 109.5 . . ?

loop_
_geom_bond_atom_site_label_1
_geom_bond_atom_site_label_2
_geom_bond_distance
_geom_bond_site_symmetry_2
_geom_bond_publ_flag
C1A C2A 1.374(6) . ?
C1A C3A 1.500(6) . ?
C1A C2D 1.445(7) . ?
C2A C4A 1.481(7) . ?
C2A C1B 1.470(6) . ?
C3A C5A 1.401(6) . ?
C3A C11A 1.407(7) . ?
C4A C10A 1.371(7) . ?
C4A C11A 1.408(6) . ?
C5A H5A 0.9500 . ?
C5A C6A 1.405(7) . ?
C6A H6A 0.9500 . ?
C6A C7A 1.378(7) . ?
C7A C12A 1.441(6) . ?
C7A C13A 1.474(7) . ?
C8A C9A 1.413(6) . ?
C8A C12A 1.415(7) . ?
C8A C20A 1.457(6) . ?
C9A H9A 0.9500 . ?
C9A C10A 1.420(7) . ?
C10A H10A 0.9500 . ?
C11A C12A 1.359(6) . ?
C13A C14A 1.390(6) . ?
C13A C21A 1.437(7) . ?
C14A H14A 0.9500 . ?
C14A C15A 1.395(7) . ?
C15A H15A 0.9500 . ?
C15A C16A 1.357(8) . ?
C16A C22A 1.421(7) . ?
C16A C23A 1.460(7) . ?
C17A C18A 1.357(6) . ?
C17A C22A 1.414(7) . ?
C17A C24A 1.494(7) . ?
C18A H18A 0.9500 . ?
C18A C19A 1.398(6) . ?
C19A H19A 0.9500 . ?
C19A C20A 1.384(7) . ?
C20A C21A 1.446(6) . ?
C21A C22A 1.409(7) . ?
C23A O1A 1.221(6) . ?
C23A N1A 1.385(7) . ?
C24A O2A 1.199(6) . ?
C24A N1A 1.398(6) . ?
N1A C25A 1.467(6) . ?
C25A C26A 1.389(8) . ?
C25A C30A 1.399(8) . ?
C26A C27A 1.398(7) . ?
C26A C31A 1.530(8) . ?
C27A H27A 0.9500 . ?
C27A C28A 1.359(9) . ?
C28A H28A 0.9500 . ?
C28A C29A 1.366(9) . ?
C29A H29A 0.9500 . ?
C29A C30A 1.397(8) . ?
C30A C34A 1.501(9) . ?
C31A H31A 1.0000 . ?
C31A C32A 1.471(9) . ?
C31A C33A 1.527(10) . ?
C32A H32A 0.9800 . ?
C32A H32B 0.9800 . ?
C32A H32C 0.9800 . ?
C33A H33A 0.9800 . ?
C33A H33B 0.9800 . ?
C33A H33C 0.9800 . ?
C34A H34A 1.0000 . ?
C34A C35A 1.552(10) . ?
C34A C36A 1.517(9) . ?
C35A H35A 0.9800 . ?
C35A H35B 0.9800 . ?
C35A H35C 0.9800 . ?
C36A H36A 0.9800 . ?
C36A H36B 0.9800 . ?
C36A H36C 0.9800 . ?
C1B C2B 1.413(6) . ?
C1B C3B 1.461(6) . ?
C2B C4B 1.468(6) . ?
C2B C1C 1.435(6) . ?
C3B C5B 1.399(6) . ?
C3B C11B 1.401(6) . ?
C4B C10B 1.383(6) . ?
C4B C11B 1.389(6) . ?
C5B H5B 0.9500 . ?
C5B C6B 1.402(6) . ?
C6B H6B 0.9500 . ?
C6B C7B 1.381(6) . ?
C7B C12B 1.424(6) . ?
C7B C13B 1.461(6) . ?
C8B C9B 1.393(6) . ?
C8B C12B 1.439(6) . ?
C8B C20B 1.459(6) . ?
C9B H9B 0.9500 . ?
C9B C10B 1.417(6) . ?
C10B H10B 0.9500 . ?
C11B C12B 1.392(6) . ?
C13B C14B 1.388(6) . ?
C13B C21B 1.446(6) . ?
C14B H14B 0.9500 . ?
C14B C15B 1.386(6) . ?
C15B H15B 0.9500 . ?
C15B C16B 1.388(6) . ?
C16B C22B 1.409(6) . ?
C16B C23B 1.474(6) . ?
C17B C18B 1.385(6) . ?
C17B C22B 1.389(6) . ?
C17B C24B 1.479(6) . ?
C18B H18B 0.9500 . ?
C18B C19B 1.395(6) . ?
C19B H19B 0.9500 . ?
C19B C20B 1.386(6) . ?
C20B C21B 1.422(6) . ?
C21B C22B 1.435(6) . ?
C23B O1B 1.225(6) . ?
C23B N1B 1.408(6) . ?
C24B O2B 1.217(5) . ?
C24B N1B 1.396(6) . ?
N1B C25B 1.462(6) . ?
C25B C26B 1.376(8) . ?
C25B C30B 1.417(8) . ?
C26B C27B 1.406(7) . ?
C26B C31B 1.508(9) . ?
C27B H27B 0.9500 . ?
C27B C28B 1.384(9) . ?
C28B H28B 0.9500 . ?
C28B C29B 1.397(9) . ?
C29B H29B 0.9500 . ?
C29B C30B 1.386(7) . ?
C30B C34B 1.483(8) . ?
C31B H31B 1.0000 . ?
C31B C32B 1.551(9) . ?
C31B C33B 1.541(9) . ?
C32B H32D 0.9800 . ?
C32B H32E 0.9800 . ?
C32B H32F 0.9800 . ?
C33B H33D 0.9800 . ?
C33B H33E 0.9800 . ?
C33B H33F 0.9800 . ?
C34B H34B 1.0000 . ?
C34B C35B 1.524(8) . ?
C34B C36B 1.567(7) . ?
C35B H35D 0.9800 . ?
C35B H35E 0.9800 . ?
C35B H35F 0.9800 . ?
C36B H36D 0.9800 . ?
C36B H36E 0.9800 . ?
C36B H36F 0.9800 . ?
C1C C2C 1.388(6) . ?
C1C C3C 1.487(6) . ?
C2C C4C 1.482(6) . ?
C2C C1D 1.450(6) . ?
C3C C5C 1.391(6) . ?
C3C C11C 1.417(6) . ?
C4C C10C 1.374(6) . ?
C4C C11C 1.409(6) . ?
C5C H5C 0.9500 . ?
C5C C6C 1.418(6) . ?
C6C H6C 0.9500 . ?
C6C C7C 1.396(6) . ?
C7C C12C 1.428(6) . ?
C7C C13C 1.470(6) . ?
C8C C9C 1.405(6) . ?
C8C C12C 1.412(6) . ?
C8C C20C 1.458(6) . ?
C9C H9C 0.9500 . ?
C9C C10C 1.402(6) . ?
C10C H10C 0.9500 . ?
C11C C12C 1.389(6) . ?
C13C C14C 1.386(7) . ?
C13C C21C 1.427(6) . ?
C14C H14C 0.9500 . ?
C14C C15C 1.381(7) . ?
C15C H15C 0.9500 . ?
C15C C16C 1.370(7) . ?
C16C C22C 1.415(7) . ?
C16C C23C 1.481(7) . ?
C17C C18C 1.379(7) . ?
C17C C22C 1.401(7) . ?
C17C C24C 1.464(6) . ?
C18C H18C 0.9500 . ?
C18C C19C 1.394(6) . ?
C19C H19C 0.9500 . ?
C19C C20C 1.391(6) . ?
C20C C21C 1.438(6) . ?
C21C C22C 1.424(6) . ?
C23C O1C 1.223(6) . ?
C23C N1C 1.411(7) . ?
C24C O2C 1.208(6) . ?
C24C N1C 1.397(6) . ?
N1C C25C 1.450(6) . ?
C25C C26C 1.395(7) . ?
C25C C30C 1.399(7) . ?
C26C C27C 1.394(7) . ?
C26C C31C 1.509(8) . ?
C27C H27C 0.9500 . ?
C27C C28C 1.376(8) . ?
C28C H28C 0.9500 . ?
C28C C29C 1.373(7) . ?
C29C H29C 0.9500 . ?
C29C C30C 1.395(7) . ?
C30C C34C 1.544(7) . ?
C31C H31C 1.0000 . ?
C31C C32C 1.558(11) . ?
C31C C33C 1.512(9) . ?
C32C H32G 0.9800 . ?
C32C H32H 0.9800 . ?
C32C H32I 0.9800 . ?
C33C H33G 0.9800 . ?
C33C H33H 0.9800 . ?
C33C H33I 0.9800 . ?
C34C H34C 1.0000 . ?
C34C C35C 1.471(8) . ?
C34C C36C 1.537(8) . ?
C35C H35G 0.9800 . ?
C35C H35H 0.9800 . ?
C35C H35I 0.9800 . ?
C36C H36G 0.9800 . ?
C36C H36H 0.9800 . ?
C36C H36I 0.9800 . ?
C1D C2D 1.371(6) . ?
C1D C3D 1.484(7) . ?
C2D C4D 1.462(7) . ?
C3D C5D 1.350(6) . ?
C3D C11D 1.415(6) . ?
C4D C10D 1.398(6) . ?
C4D C11D 1.413(7) . ?
C5D H5D 0.9500 . ?
C5D C6D 1.409(7) . ?
C6D H6D 0.9500 . ?
C6D C7D 1.385(6) . ?
C7D C12D 1.433(6) . ?
C7D C13D 1.446(7) . ?
C8D C9D 1.416(7) . ?
C8D C12D 1.414(6) . ?
C8D C20D 1.462(7) . ?
C9D H9D 0.9500 . ?
C9D C10D 1.387(7) . ?
C10D H10D 0.9500 . ?
C11D C12D 1.370(7) . ?
C13D C14D 1.390(7) . ?
C13D C21D 1.453(6) . ?
C14D H14D 0.9500 . ?
C14D C15D 1.363(7) . ?
C15D H15D 0.9500 . ?
C15D C16D 1.401(6) . ?
C16D C22D 1.416(6) . ?
C16D C23D 1.455(7) . ?
C17D C18D 1.359(7) . ?
C17D C22D 1.426(6) . ?
C17D C24D 1.467(7) . ?
C18D H18D 0.9500 . ?
C18D C19D 1.392(7) . ?
C19D H19D 0.9500 . ?
C19D C20D 1.388(6) . ?
C20D C21D 1.434(7) . ?
C21D C22D 1.393(7) . ?
C23D O1D 1.215(6) . ?
C23D N1D 1.402(6) . ?
C24D O2D 1.213(5) . ?
C24D N1D 1.409(6) . ?
N1D C25D 1.438(6) . ?
C25D C26D 1.415(7) . ?
C25D C30D 1.376(7) . ?
C26D C27D 1.385(8) . ?
C26D C31D 1.506(8) . ?
C27D H27D 0.9500 . ?
C27D C28D 1.365(8) . ?
C28D H28D 0.9500 . ?
C28D C29D 1.392(7) . ?
C29D H29D 0.9500 . ?
C29D C30D 1.393(7) . ?
C30D C34D 1.528(7) . ?
C31D H31D 1.0000 . ?
C31D C32D 1.531(8) . ?
C31D C33D 1.541(8) . ?
C32D H32J 0.9800 . ?
C32D H32K 0.9800 . ?
C32D H32L 0.9800 . ?
C33D H33J 0.9800 . ?
C33D H33K 0.9800 . ?
C33D H33L 0.9800 . ?
C34D H34D 1.0000 . ?
C34D C35D 1.491(7) . ?
C34D C36D 1.539(8) . ?
C35D H35J 0.9800 . ?
C35D H35K 0.9800 . ?
C35D H35L 0.9800 . ?
C36D H36J 0.9800 . ?
C36D H36K 0.9800 . ?
C36D H36L 0.9800 . ?
C1E C2E 1.3900 . ?
C1E C6E 1.3900 . ?
C1E C7E 1.482(8) . ?
C2E H2E 0.9500 . ?
C2E C3E 1.3900 . ?
C3E H3E 0.9500 . ?
C3E C4E 1.3900 . ?
C4E H4E 0.9500 . ?
C4E C5E 1.3900 . ?
C5E H5E 0.9500 . ?
C5E C6E 1.3900 . ?
C6E H6E 0.9500 . ?
C7E H7E1 0.9805 . ?
C7E H7E2 0.9814 . ?
C7E H7E3 0.9810 . ?
C1F C2F 1.3900 . ?
C1F C6F 1.3900 . ?
C1F C7F 1.450(7) . ?
C2F H2F 0.9500 . ?
C2F C3F 1.3900 . ?
C3F H3F 0.9500 . ?
C3F C4F 1.3900 . ?
C4F H4F 0.9500 . ?
C4F C5F 1.3900 . ?
C5F H5F 0.9500 . ?
C5F C6F 1.3900 . ?
C6F H6F 0.9500 . ?
C7F H7F1 0.9818 . ?
C7F H7F2 0.9807 . ?
C7F H7F3 0.9804 . ?
C1G C2G 1.3900 . ?
C1G C6G 1.3900 . ?
C1G C7G 1.487(11) . ?
C2G H2G 0.9500 . ?
C2G C3G 1.3900 . ?
C3G H3G 0.9500 . ?
C3G C4G 1.3900 . ?
C4G H4G 0.9500 . ?
C4G C5G 1.3900 . ?
C5G H5G 0.9500 . ?
C5G C6G 1.3900 . ?
C6G H6G 0.9500 . ?
C7G H7G1 0.9807 . ?
C7G H7G2 0.9802 . ?
C7G H7G3 0.9816 . ?
C1H C2H 1.3900 . ?
C1H C6H 1.3900 . ?
C1H C7H 1.179(18) . ?
C2H H2H 0.9500 . ?
C2H C3H 1.3900 . ?
C3H H3H 0.9500 . ?
C3H C4H 1.3900 . ?
C4H H4H 0.9500 . ?
C4H C5H 1.3900 . ?
C5H H5H 0.9500 . ?
C5H C6H 1.3900 . ?
C6H H6H 0.9500 . ?
C7H H7H1 0.9800 . ?
C7H H7H2 0.9800 . ?
C7H H7H3 0.9800 . ?
C1H1 C2H1 1.3900 . ?
C1H1 C6H1 1.3900 . ?
C1H1 C7H1 1.51(2) . ?
C2H1 H2H1 0.9500 . ?
C2H1 C3H1 1.3900 . ?
C3H1 H3H1 0.9500 . ?
C3H1 C4H1 1.3900 . ?
C4H1 H4H1 0.9500 . ?
C4H1 C5H1 1.3900 . ?
C5H1 H5H1 0.9500 . ?
C5H1 C6H1 1.3900 . ?
C6H1 H6H1 0.9500 . ?
C7H1 H7H4 0.9800 . ?
C7H1 H7H5 0.9800 . ?
C7H1 H7H6 0.9800 . ?
C1I C2I 1.3900 . ?
C1I C6I 1.3900 . ?
C1I C7I 1.397(15) . ?
C2I H2I 0.9500 . ?
C2I C3I 1.3900 . ?
C3I H3I 0.9500 . ?
C3I C4I 1.3900 . ?
C4I H4I 0.9500 . ?
C4I C5I 1.3900 . ?
C5I H5I 0.9500 . ?
C5I C6I 1.3900 . ?
C6I H6I 0.9500 . ?
C7I H7I1 0.9800 . ?
C7I H7I2 0.9800 . ?
C7I H7I3 0.9800 . ?
C1I1 C2I1 1.3900 . ?
C1I1 C6I1 1.3900 . ?
C1I1 C7I1 1.49(2) . ?
C2I1 H2I1 0.9500 . ?
C2I1 C3I1 1.3900 . ?
C3I1 H3I1 0.9500 . ?
C3I1 C4I1 1.3900 . ?
C4I1 H4I1 0.9500 . ?
C4I1 C5I1 1.3900 . ?
C5I1 H5I1 0.9500 . ?
C5I1 C6I1 1.3900 . ?
C6I1 H6I1 0.9500 . ?
C7I1 H7I4 0.9800 . ?
C7I1 H7I5 0.9800 . ?
C7I1 H7I6 0.9799 . ?
C1J C2J 1.3900 . ?
C1J C6J 1.3900 . ?
C1J C7J 1.430(10) . ?
C2J H2J 0.9500 . ?
C2J C3J 1.3900 . ?
C3J H3J 0.9500 . ?
C3J C4J 1.3900 . ?
C4J H4J 0.9500 . ?
C4J C5J 1.3900 . ?
C5J H5J 0.9500 . ?
C5J C6J 1.3900 . ?
C6J H6J 0.9500 . ?
C7J H7J1 0.9806 . ?
C7J H7J2 0.9808 . ?
C7J H7J3 0.9803 . ?
C1K C2K 1.3900 . ?
C1K C6K 1.3900 . ?
C1K C7K 1.531(11) . ?
C2K H2K 0.9500 . ?
C2K C3K 1.3900 . ?
C3K H3K 0.9500 . ?
C3K C4K 1.3900 . ?
C4K H4K 0.9500 . ?
C4K C5K 1.3900 . ?
C5K H5K 0.9500 . ?
C5K C6K 1.3900 . ?
C6K H6K 0.9500 . ?
C7K H7K1 0.9799 . ?
C7K H7K2 0.9800 . ?
C7K H7K3 0.9801 . ?
C1K1 C2K1 1.3900 . ?
C1K1 C6K1 1.3900 . ?
C1K1 C7K1 1.58(3) . ?
C2K1 H2K1 0.9500 . ?
C2K1 C3K1 1.3900 . ?
C3K1 H3K1 0.9500 . ?
C3K1 C4K1 1.3900 . ?
C4K1 H4K1 0.9500 . ?
C4K1 C5K1 1.3900 . ?
C5K1 H5K1 0.9500 . ?
C5K1 C6K1 1.3900 . ?
C6K1 H6K1 0.9500 . ?
C7K1 H7K4 0.9800 . ?
C7K1 H7K5 0.9800 . ?
C7K1 H7K6 0.9800 . ?
C1L C2L 1.3900 . ?
C1L C6L 1.3900 . ?
C1L C7L 1.41(2) . ?
C2L H2L 0.9500 . ?
C2L C3L 1.3900 . ?
C3L H3L 0.9500 . ?
C3L C4L 1.3900 . ?
C4L H4L 0.9500 . ?
C4L C5L 1.3900 . ?
C5L H5L 0.9500 . ?
C5L C6L 1.3900 . ?
C6L H6L 0.9500 . ?
C7L H7L1 0.9800 . ?
C7L H7L2 0.9800 . ?
C7L H7L3 0.9800 . ?
C1L1 C2L1 1.3900 . ?
C1L1 C6L1 1.3900 . ?
C1L1 C7L1 1.38(2) . ?
C2L1 H2L1 0.9500 . ?
C2L1 C3L1 1.3900 . ?
C3L1 H3L1 0.9500 . ?
C3L1 C4L1 1.3900 . ?
C4L1 H4L1 0.9500 . ?
C4L1 C5L1 1.3900 . ?
C5L1 H5L1 0.9500 . ?
C5L1 C6L1 1.3900 . ?
C6L1 H6L1 0.9500 . ?
C7L1 H7L4 0.9801 . ?
C7L1 H7L5 0.9798 . ?
C7L1 H7L6 0.9800 . ?
C1M C2M 1.3900 . ?
C1M C6M 1.3900 . ?
C1M C7M 1.451(16) . ?
C2M H2M 0.9500 . ?
C2M C3M 1.3900 . ?
C3M H3M 0.9500 . ?
C3M C4M 1.3900 . ?
C4M H4M 0.9500 . ?
C4M C5M 1.3900 . ?
C5M H5M 0.9500 . ?
C5M C6M 1.3900 . ?
C6M H6M 0.9500 . ?
C7M H7M1 0.9800 . ?
C7M H7M2 0.9800 . ?
C7M H7M3 0.9800 . ?
C1M1 C2M1 1.3900 . ?
C1M1 C6M1 1.3900 . ?
C1M1 C7M1 1.44(2) . ?
C2M1 H2M1 0.9500 . ?
C2M1 C3M1 1.3900 . ?
C3M1 H3M1 0.9500 . ?
C3M1 C4M1 1.3900 . ?
C4M1 H4M1 0.9500 . ?
C4M1 C5M1 1.3900 . ?
C5M1 H5M1 0.9500 . ?
C5M1 C6M1 1.3900 . ?
C6M1 H6M1 0.9500 . ?
C7M1 H7M4 0.9800 . ?
C7M1 H7M5 0.9800 . ?
C7M1 H7M6 0.9801 . ?
C1N C2N 1.3900 . ?
C1N C6N 1.3900 . ?
C1N C7N 1.515(11) . ?
C2N H2N 0.9500 . ?
C2N C3N 1.3900 . ?
C3N H3N 0.9500 . ?
C3N C4N 1.3900 . ?
C4N H4N 0.9500 . ?
C4N C5N 1.3900 . ?
C5N H5N 0.9500 . ?
C5N C6N 1.3900 . ?
C6N H6N 0.9500 . ?
C7N H7N1 0.9800 . ?
C7N H7N2 0.9801 . ?
C7N H7N3 0.9801 . ?
C1N1 C2N1 1.3900 . ?
C1N1 C6N1 1.3900 . ?
C1N1 C7N1 1.480(12) . ?
C2N1 H2N1 0.9500 . ?
C2N1 C3N1 1.3900 . ?
C2N1 C7N1 1.57(3) . ?
C3N1 H3N1 0.9500 . ?
C3N1 C4N1 1.3900 . ?
C4N1 H4N1 0.9500 . ?
C4N1 C5N1 1.3900 . ?
C5N1 H5N1 0.9500 . ?
C5N1 C6N1 1.3900 . ?
C6N1 H6N1 0.9500 . ?
C7N1 H7N4 0.9800 . ?
C7N1 H7N5 0.9800 . ?
C7N1 H7N6 0.9800 . ?
C1O C2O 1.3900 . ?
C1O C6O 1.3900 . ?
C1O C7O 1.502(12) . ?
C2O H2O 0.9500 . ?
C2O C3O 1.3900 . ?
C3O H3O 0.9500 . ?
C3O C4O 1.3900 . ?
C4O H4O 0.9500 . ?
C4O C5O 1.3900 . ?
C5O H5O 0.9500 . ?
C5O C6O 1.3900 . ?
C6O H6O 0.9500 . ?
C7O H7O1 0.9800 . ?
C7O H7O2 0.9800 . ?
C7O H7O3 0.9800 . ?
C1O1 C2O1 1.3900 . ?
C1O1 C6O1 1.3900 . ?
C1O1 C7O1 1.494(12) . ?
C2O1 H2O1 0.9500 . ?
C2O1 C3O1 1.3900 . ?
C3O1 H3O1 0.9500 . ?
C3O1 C4O1 1.3900 . ?
C4O1 H4O1 0.9500 . ?
C4O1 C5O1 1.3900 . ?
C5O1 H5O1 0.9500 . ?
C5O1 C6O1 1.3900 . ?
C6O1 H6O1 0.9500 . ?
C7O1 H7O4 0.9799 . ?
C7O1 H7O5 0.9800 . ?
C7O1 H7O6 0.9800 . ?
C1P C2P 1.3900 . ?
C1P C6P 1.3900 . ?
C1P C7P 1.550(12) . ?
C2P H2P 0.9500 . ?
C2P C3P 1.3900 . ?
C3P H3P 0.9500 . ?
C3P C4P 1.3900 . ?
C4P H4P 0.9500 . ?
C4P C5P 1.3900 . ?
C5P H5P 0.9500 . ?
C5P C6P 1.3900 . ?
C6P H6P 0.9500 . ?
C7P H7P1 0.9800 . ?
C7P H7P2 0.9800 . ?
C7P H7P3 0.9800 . ?
C1P1 C2P1 1.3900 . ?
C1P1 C6P1 1.3900 . ?
C1P1 C7P1 1.540(12) . ?
C2P1 H2P1 0.9500 . ?
C2P1 C3P1 1.3900 . ?
C3P1 H3P1 0.9500 . ?
C3P1 C4P1 1.3900 . ?
C4P1 H4P1 0.9500 . ?
C4P1 C5P1 1.3900 . ?
C5P1 H5P1 0.9500 . ?
C5P1 C6P1 1.3900 . ?
C6P1 H6P1 0.9500 . ?
C7P1 H7P4 0.9800 . ?
C7P1 H7P5 0.9800 . ?
C7P1 H7P6 0.9800 . ?
C1Q C2Q 1.3900 . ?
C1Q C6Q 1.3900 . ?
C1Q C7Q 1.524(11) . ?
C2Q H2Q 0.9500 . ?
C2Q C3Q 1.3900 . ?
C3Q H3Q 0.9500 . ?
C3Q C4Q 1.3900 . ?
C4Q H4Q 0.9500 . ?
C4Q C5Q 1.3900 . ?
C5Q H5Q 0.9500 . ?
C5Q C6Q 1.3900 . ?
C6Q H6Q 0.9500 . ?
C7Q H7Q1 0.9800 . ?
C7Q H7Q2 0.9800 . ?
C7Q H7Q3 0.9801 . ?
C1Q1 C2Q1 1.3900 . ?
C1Q1 C6Q1 1.3900 . ?
C1Q1 C7Q1 1.554(11) . ?
C2Q1 H2Q1 0.9500 . ?
C2Q1 C3Q1 1.3900 . ?
C3Q1 H3Q1 0.9500 . ?
C3Q1 C4Q1 1.3900 . ?
C4Q1 H4Q1 0.9500 . ?
C4Q1 C5Q1 1.3900 . ?
C5Q1 H5Q1 0.9500 . ?
C5Q1 C6Q1 1.3900 . ?
C6Q1 H6Q1 0.9500 . ?
C7Q1 H7Q4 0.9800 . ?
C7Q1 H7Q5 0.9800 . ?
C7Q1 H7Q6 0.9800 . ?
C1R C2R 1.3900 . ?
C1R C6R 1.3900 . ?
C1R C7R 1.31(2) . ?
C2R H2R 0.9500 . ?
C2R C3R 1.3900 . ?
C3R H3R 0.9500 . ?
C3R C4R 1.3900 . ?
C4R H4R 0.9500 . ?
C4R C5R 1.3900 . ?
C5R H5R 0.9500 . ?
C5R C6R 1.3900 . ?
C6R H6R 0.9500 . ?
C7R H7R1 0.9800 . ?
C7R H7R2 0.9800 . ?
C7R H7R3 0.9800 . ?
C1S C2S 1.3900 . ?
C1S C6S 1.3900 . ?
C1S C7S 1.491(11) . ?
C2S H2S 0.9500 . ?
C2S C3S 1.3900 . ?
C3S H3S 0.9500 . ?
C3S C4S 1.3900 . ?
C4S H4S 0.9500 . ?
C4S C5S 1.3900 . ?
C5S H5S 0.9500 . ?
C5S C6S 1.3900 . ?
C6S H6S 0.9500 . ?
C7S H7S1 0.9800 . ?
C7S H7S2 0.9800 . ?
C7S H7S3 0.9800 . ?

loop_
_twin_individual_id
_twin_individual_mass_fraction_refined
1 0.61462
2 0.38538
